data_4305238
loop_
_publ_author_name
'Tomoka Yamaguchi'
'Yukinari Sunatsuki'
'Hiroyuki Ishida'
'Masaaki Kojima'
'Haruo Akashi'
'Nazzareno Re'
'Naohide Matsumoto'
'Andrzej Pochaba'
'Jerzy Mrozi\'nski'

_publ_contact_author_email kojima@cc.okayama-u.ac.jp
_publ_contact_author_fax +81-86-251-7842
_publ_contact_author_name 'Masaaki KOJIMA'
_publ_contact_author_phone +81-86-251-7842
_publ_section_title
;
Synthesis, Structures, and Magnetic Properties of Face-Sharing
Heterodinuclear Ni(II)-Ln(III) (Ln = Eu, Gd, Tb, Dy) Complexes
;
_journal_name_full 'Inorganic Chemistry'
_journal_page_first 5736
_journal_page_last 5745
_journal_paper_doi 10.1021/ic8000575
_journal_volume 47
_journal_year 2008
_chemical_formula_moiety 'C41 H41 F12 Gd N3 Ni O9.50 '
_chemical_formula_sum 'C41 H41 F12 Gd N3 Ni O9.5'
_chemical_formula_weight 1171.72
_space_group_IT_number 2
_symmetry_cell_setting triclinic
_symmetry_Int_Tables_number 2
_symmetry_space_group_name_Hall '-P 1'
_symmetry_space_group_name_H-M 'P -1'
_cell_angle_alpha 83.622(10)
_cell_angle_beta 64.537(10)
_cell_angle_gamma 87.905(9)
_cell_formula_units_Z 2
_cell_length_a 12.852(3)
_cell_length_b 13.433(3)
_cell_length_c 14.899(4)
_cell_measurement_reflns_used 25716
_cell_measurement_temperature 103.1
_cell_measurement_theta_max 30.0
_cell_measurement_theta_min 3.0
_cell_volume 2307.8(10)
_computing_cell_refinement PROCESS-AUTO
_computing_data_collection PROCESS-AUTO
_computing_data_reduction CrystalStructure
_computing_publication_material 'CrystalStructure 3.8'
_computing_structure_refinement SHELXL
_computing_structure_solution SHELXS97
_diffrn_detector_area_resol_mean 10.00
_diffrn_measured_fraction_theta_full 0.979
_diffrn_measured_fraction_theta_max 0.979
_diffrn_measurement_device_type 'Rigaku RAXIS-RAPID'
_diffrn_measurement_method \w
_diffrn_radiation_type 'Mo K\a'
_diffrn_radiation_wavelength 0.71075
_diffrn_reflns_av_R_equivalents 0.036
_diffrn_reflns_limit_h_max 18
_diffrn_reflns_limit_h_min -18
_diffrn_reflns_limit_k_max 18
_diffrn_reflns_limit_k_min -17
_diffrn_reflns_limit_l_max 20
_diffrn_reflns_limit_l_min -20
_diffrn_reflns_number 27761
_diffrn_reflns_theta_full 29.99
_diffrn_reflns_theta_max 29.99
_exptl_absorpt_coefficient_mu 1.941
_exptl_absorpt_correction_T_max 0.747
_exptl_absorpt_correction_T_min 0.740
_exptl_absorpt_correction_type numerical
_exptl_absorpt_process_details
;
    Higashi, T. (1999). Program for Absorption Correction.
    Rigaku Corporation, Tokyo, Japan.
;
_exptl_crystal_colour green
_exptl_crystal_density_diffrn 1.686
_exptl_crystal_density_method 'not measured'
_exptl_crystal_description block
_exptl_crystal_F_000 1168.00
_exptl_crystal_size_max 0.45
_exptl_crystal_size_mid 0.35
_exptl_crystal_size_min 0.15
_refine_diff_density_max 1.75
_refine_diff_density_min -0.86
_refine_ls_extinction_method none
_refine_ls_goodness_of_fit_ref 1.030
_refine_ls_hydrogen_treatment refall
_refine_ls_number_parameters 621
_refine_ls_number_reflns 13149
_refine_ls_R_factor_gt 0.0309
_refine_ls_shift/su_max 0.0010
_refine_ls_structure_factor_coef Fsqd
_refine_ls_weighting_details 'w = 1/[\s^2^(Fo^2^)+(0.0383P)^2^+1.7301P] where P=(Fo^2^+2Fc^2^)/3'
_refine_ls_weighting_scheme calc
_refine_ls_wR_factor_ref 0.0813
_reflns_number_gt 11870
_reflns_number_total 13149
_reflns_threshold_expression F^2^>2.0\s(F^2^)
_cod_data_source_file ic8000575-file001_3.cif
_cod_data_source_block '_[(NiL)Gd(hfac)2(EtOH)]'
_cod_original_cell_volume 2307.7(9)
_cod_original_formula_sum 'C41 H41 F12 Gd N3 Ni O9.50 '
_cod_database_code 4305238

loop_
_symmetry_equiv_pos_site_id
_symmetry_equiv_pos_as_xyz
1 +X,+Y,+Z
2 -X,-Y,-Z

loop_
_atom_site_label
_atom_site_type_symbol
_atom_site_fract_x
_atom_site_fract_y
_atom_site_fract_z
_atom_site_U_iso_or_equiv
_atom_site_adp_type
_atom_site_occupancy
_atom_site_symmetry_multiplicity
_atom_site_calc_flag
_atom_site_refinement_flags
_atom_site_disorder_assembly
_atom_site_disorder_group
Gd1 Gd 0.772209(9) 0.262743(7) 0.266587(8) 0.01712(4) Uani 1.00 1 d . . .
Ni2 Ni 0.81744(3) 0.27660(2) 0.03950(2) 0.01873(5) Uani 1.00 1 d . . .
F1 F 0.9313(3) -0.0550(2) 0.4645(2) 0.0990(12) Uani 1.00 1 d . . .
F2 F 0.87587(18) -0.09425(13) 0.35786(17) 0.0499(4) Uani 1.00 1 d . . .
F3 F 1.02464(19) -0.00351(16) 0.3102(2) 0.0704(7) Uani 1.00 1 d . . .
F4 F 0.6855(2) 0.15958(19) 0.67893(16) 0.0758(8) Uani 1.00 1 d . . .
F5 F 0.5464(2) 0.2206(3) 0.64428(18) 0.1101(13) Uani 1.00 1 d . . .
F6 F 0.6904(2) 0.30745(18) 0.61928(18) 0.0683(7) Uani 1.00 1 d . . .
F7 F 1.0242(2) 0.2564(2) 0.4493(2) 0.0797(8) Uani 1.00 1 d . . .
F8 F 1.13585(18) 0.3384(2) 0.31479(17) 0.0808(9) Uani 1.00 1 d . . .
F9 F 1.0513(2) 0.4092(2) 0.4466(2) 0.0790(9) Uani 1.00 1 d . . .
F10 F 0.7518(2) 0.61900(16) 0.45697(18) 0.0577(6) Uani 1.00 1 d . . .
F11 F 0.7445(2) 0.63750(15) 0.31589(18) 0.0729(8) Uani 1.00 1 d . . .
F12 F 0.61062(18) 0.55914(17) 0.4421(2) 0.0657(7) Uani 1.00 1 d . . .
O1 O 0.92548(14) 0.28968(12) 0.11065(12) 0.0207(3) Uani 1.00 1 d . . .
O2 O 0.75562(15) 0.15840(12) 0.15237(12) 0.0220(3) Uani 1.00 1 d . . .
O3 O 0.70650(14) 0.35322(12) 0.15590(12) 0.0193(3) Uani 1.00 1 d . . .
O4 O 0.84059(17) 0.10957(13) 0.31594(14) 0.0268(3) Uani 1.00 1 d . . .
O5 O 0.69469(16) 0.24433(14) 0.44586(13) 0.0264(3) Uani 1.00 1 d . . .
O6 O 0.92504(15) 0.30093(13) 0.31541(13) 0.0238(3) Uani 1.00 1 d . . .
O7 O 0.75352(16) 0.42936(12) 0.31423(13) 0.0248(3) Uani 1.00 1 d . . .
O8 O 0.57374(15) 0.21092(13) 0.33533(13) 0.0245(3) Uani 1.00 1 d . . .
O9 O 0.4809(2) 0.1346(2) 0.2278(2) 0.0695(9) Uani 1.00 1 d . . .
O10 O 0.5712(6) 0.0096(7) 0.0697(6) 0.104(2) Uani 0.50 1 d P . .
N1 N 0.91636(18) 0.38550(14) -0.06848(14) 0.0210(3) Uani 1.00 1 d . . .
N2 N 0.9012(2) 0.17828(16) -0.06199(16) 0.0265(4) Uani 1.00 1 d . . .
N3 N 0.70022(19) 0.29168(16) -0.02117(15) 0.0245(4) Uani 1.00 1 d . . .
C1 C 0.8992(2) 0.3137(2) -0.2974(2) 0.0386(6) Uani 1.00 1 d . . .
C2 C 0.8699(2) 0.3010(2) -0.18506(19) 0.0290(5) Uani 1.00 1 d . . .
C3 C 0.8872(2) 0.40360(19) -0.15380(18) 0.0251(4) Uani 1.00 1 d . . .
C4 C 1.0172(2) 0.41417(16) -0.08394(17) 0.0208(4) Uani 1.00 1 d . . .
C5 C 1.0787(2) 0.38507(16) -0.02347(17) 0.0200(4) Uani 1.00 1 d . . .
C6 C 1.0344(2) 0.32045(16) 0.06628(17) 0.0196(4) Uani 1.00 1 d . . .
C7 C 1.1104(2) 0.28748(18) 0.10837(18) 0.0236(4) Uani 1.00 1 d . . .
C8 C 1.2240(2) 0.3195(2) 0.0651(2) 0.0298(5) Uani 1.00 1 d . . .
C9 C 1.2672(2) 0.3857(2) -0.0220(2) 0.0299(5) Uani 1.00 1 d . . .
C10 C 1.1946(2) 0.41739(18) -0.06579(19) 0.0249(4) Uani 1.00 1 d . . .
C11 C 0.9504(2) 0.2213(2) -0.16733(19) 0.0304(5) Uani 1.00 1 d . . .
C12 C 0.8961(2) 0.0827(2) -0.0448(2) 0.0320(5) Uani 1.00 1 d . . .
C13 C 0.8391(2) 0.02298(18) 0.0503(2) 0.0286(5) Uani 1.00 1 d . . .
C14 C 0.7705(2) 0.06122(17) 0.14274(18) 0.0225(4) Uani 1.00 1 d . . .
C15 C 0.7126(2) -0.00862(18) 0.22651(19) 0.0251(4) Uani 1.00 1 d . . .
C16 C 0.7229(2) -0.11084(19) 0.2206(2) 0.0317(5) Uani 1.00 1 d . . .
C17 C 0.7908(3) -0.14812(19) 0.1296(2) 0.0398(7) Uani 1.00 1 d . . .
C18 C 0.8471(3) -0.0818(2) 0.0465(2) 0.0387(6) Uani 1.00 1 d . . .
C19 C 0.7431(2) 0.2661(2) -0.12446(19) 0.0310(5) Uani 1.00 1 d . . .
C20 C 0.6066(2) 0.34165(18) 0.01146(19) 0.0254(4) Uani 1.00 1 d . . .
C21 C 0.5533(2) 0.38615(18) 0.10464(18) 0.0227(4) Uani 1.00 1 d . . .
C22 C 0.6048(2) 0.39083(16) 0.17167(17) 0.0193(4) Uani 1.00 1 d . . .
C23 C 0.5420(2) 0.44009(18) 0.25777(19) 0.0249(4) Uani 1.00 1 d . . .
C24 C 0.4358(2) 0.4815(2) 0.2771(2) 0.0297(5) Uani 1.00 1 d . . .
C25 C 0.3859(2) 0.4776(2) 0.2109(2) 0.0313(5) Uani 1.00 1 d . . .
C26 C 0.4457(2) 0.4309(2) 0.1260(2) 0.0284(5) Uani 1.00 1 d . . .
C27 C 0.9197(3) -0.0206(2) 0.3834(2) 0.0387(6) Uani 1.00 1 d . . .
C28 C 0.8453(2) 0.07322(19) 0.3948(2) 0.0290(5) Uani 1.00 1 d . . .
C29 C 0.7904(2) 0.1056(2) 0.4898(2) 0.0345(6) Uani 1.00 1 d . . .
C30 C 0.7180(2) 0.1883(2) 0.50730(19) 0.0297(5) Uani 1.00 1 d . . .
C31 C 0.6563(3) 0.2176(2) 0.6144(2) 0.0430(7) Uani 1.00 1 d . . .
C32 C 1.0390(2) 0.3425(2) 0.3939(2) 0.0303(5) Uani 1.00 1 d . . .
C33 C 0.9375(2) 0.36310(18) 0.36541(17) 0.0234(4) Uani 1.00 1 d . . .
C34 C 0.8723(2) 0.44937(19) 0.39675(19) 0.0268(4) Uani 1.00 1 d . . .
C35 C 0.7859(2) 0.47520(17) 0.36649(18) 0.0241(4) Uani 1.00 1 d . . .
C36 C 0.7227(2) 0.5738(2) 0.3962(2) 0.0332(5) Uani 1.00 1 d . . .
C37 C 0.4715(2) 0.2249(2) 0.4247(2) 0.0357(6) Uani 1.00 1 d . . .
C38 C 0.4267(3) 0.1279(3) 0.4874(2) 0.0577(10) Uani 1.00 1 d . . .
C39 C 0.3787(4) 0.1723(3) 0.2228(4) 0.0713(13) Uani 1.00 1 d . . .
C40 C 0.2786(4) 0.1051(3) 0.2665(5) 0.098(2) Uani 1.00 1 d . . .
C41 C 0.5132(10) -0.0717(7) 0.1261(8) 0.062(2) Uiso 0.37 1 d P . .
C42 C 0.529(2) -0.0595(11) 0.029(2) 0.062(2) Uiso 0.13 1 d P . .
C43 C 0.5449(10) -0.1607(10) 0.0738(10) 0.119(5) Uani 0.50 1 d P . .
H1 H 0.8549 0.3684 -0.3112 0.058 Uiso 1.00 1 c R . .
H2 H 0.8802 0.2523 -0.3161 0.058 Uiso 1.00 1 c R . .
H3 H 0.9808 0.3285 -0.3357 0.058 Uiso 1.00 1 c R . .
H4 H 0.9495 0.4418 -0.2098 0.030 Uiso 1.00 1 c R . .
H5 H 0.8164 0.4426 -0.1353 0.030 Uiso 1.00 1 c R . .
H6 H 1.0562 0.4598 -0.1417 0.025 Uiso 1.00 1 c R . .
H7 H 1.0831 0.2423 0.1677 0.028 Uiso 1.00 1 c R . .
H8 H 1.2734 0.2960 0.0952 0.036 Uiso 1.00 1 c R . .
H9 H 1.3450 0.4086 -0.0507 0.036 Uiso 1.00 1 c R . .
H10 H 1.2235 0.4618 -0.1256 0.030 Uiso 1.00 1 c R . .
H11 H 0.9617 0.1679 -0.2103 0.036 Uiso 1.00 1 c R . .
H12 H 1.0257 0.2519 -0.1852 0.036 Uiso 1.00 1 c R . .
H13 H 0.9343 0.0467 -0.1014 0.038 Uiso 1.00 1 c R . .
H14 H 0.6652 0.0152 0.2889 0.030 Uiso 1.00 1 c R . .
H15 H 0.6835 -0.1559 0.2788 0.038 Uiso 1.00 1 c R . .
H16 H 0.7979 -0.2183 0.1253 0.048 Uiso 1.00 1 c R . .
H17 H 0.8929 -0.1071 -0.0155 0.046 Uiso 1.00 1 c R . .
H18 H 0.6957 0.2985 -0.1558 0.037 Uiso 1.00 1 c R . .
H19 H 0.7375 0.1935 -0.1241 0.037 Uiso 1.00 1 c R . .
H20 H 0.5677 0.3504 -0.0305 0.031 Uiso 1.00 1 c R . .
H21 H 0.5740 0.4448 0.3039 0.030 Uiso 1.00 1 c R . .
H22 H 0.3960 0.5132 0.3363 0.036 Uiso 1.00 1 c R . .
H23 H 0.3128 0.5063 0.2241 0.038 Uiso 1.00 1 c R . .
H24 H 0.4131 0.4288 0.0798 0.034 Uiso 1.00 1 c R . .
H25 H 0.8026 0.0708 0.5434 0.041 Uiso 1.00 1 c R . .
H26 H 0.8873 0.4898 0.4384 0.032 Uiso 1.00 1 c R . .
H27 H 0.5562 0.1855 0.2961 0.029 Uiso 1.00 1 c R . .
H28 H 0.4120 0.2558 0.4064 0.043 Uiso 1.00 1 c R . .
H29 H 0.4890 0.2706 0.4635 0.043 Uiso 1.00 1 c R . .
H30 H 0.4105 0.0823 0.4488 0.086 Uiso 1.00 1 c R . .
H31 H 0.3565 0.1395 0.5459 0.086 Uiso 1.00 1 c R . .
H32 H 0.4839 0.0989 0.5084 0.086 Uiso 1.00 1 c R . .
H33 H 0.4977 0.0817 0.2025 0.083 Uiso 1.00 1 c R . .
H34 H 0.3957 0.1910 0.1523 0.086 Uiso 1.00 1 c R . .
H35 H 0.3579 0.2336 0.2563 0.086 Uiso 1.00 1 c R . .
H36 H 0.2780 0.0660 0.2158 0.147 Uiso 1.00 1 c R . .
H37 H 0.2088 0.1442 0.2919 0.147 Uiso 1.00 1 c R . .
H38 H 0.2826 0.0606 0.3208 0.147 Uiso 1.00 1 c R . .
H39 H 0.5650 0.0060 -0.0020 0.125 Uiso 0.37 1 c R . .
H40 H 0.5740 0.0600 0.0240 0.125 Uiso 0.13 1 c R . .
H45 H 0.5009 -0.2177 0.1182 0.178 Uiso 0.37 1 c R . .
H46 H 0.6266 -0.1728 0.0527 0.178 Uiso 0.37 1 c R . .
H47 H 0.5285 -0.1512 0.0157 0.178 Uiso 0.37 1 c R . .
H48 H 0.6153 -0.1610 0.0828 0.178 Uiso 0.13 1 c R . .
H49 H 0.5498 -0.2103 0.0296 0.178 Uiso 0.13 1 c R . .
H50 H 0.4799 -0.1767 0.1381 0.178 Uiso 0.13 1 c R . .
H41 H 0.4305 -0.0604 0.1480 0.074 Uiso 0.37 1 c R . .
H42 H 0.5278 -0.0826 0.1858 0.074 Uiso 0.37 1 c R . .
H43 H 0.5721 -0.0536 -0.0438 0.074 Uiso 0.13 1 c R . .
H44 H 0.4474 -0.0477 0.0460 0.074 Uiso 0.13 1 c R . .

loop_
_atom_site_aniso_label
_atom_site_aniso_U_11
_atom_site_aniso_U_22
_atom_site_aniso_U_33
_atom_site_aniso_U_12
_atom_site_aniso_U_13
_atom_site_aniso_U_23
Gd1 0.02137(6) 0.01459(5) 0.01627(5) 0.00155(4) -0.00862(4) -0.00324(4)
Ni2 0.02375(14) 0.01662(13) 0.01630(13) 0.00047(11) -0.00863(11) -0.00353(10)
F1 0.183(3) 0.0750(16) 0.0778(18) 0.081(2) -0.093(2) -0.0310(14)
F2 0.0513(11) 0.0240(8) 0.0709(14) 0.0058(7) -0.0216(10) -0.0134(8)
F3 0.0381(11) 0.0419(11) 0.122(2) 0.0085(9) -0.0266(13) -0.0062(12)
F4 0.133(2) 0.0649(14) 0.0311(10) 0.0209(15) -0.0380(14) -0.0073(10)
F5 0.0425(13) 0.243(4) 0.0355(12) -0.0073(19) 0.0013(10) -0.0516(19)
F6 0.105(2) 0.0579(13) 0.0518(13) 0.0180(13) -0.0384(14) -0.0308(11)
F7 0.0835(18) 0.0666(15) 0.117(2) -0.0137(13) -0.0788(18) 0.0338(15)
F8 0.0316(10) 0.175(3) 0.0440(12) 0.0088(14) -0.0201(9) -0.0282(15)
F9 0.0973(19) 0.0777(16) 0.120(2) 0.0345(14) -0.0931(19) -0.0576(16)
F10 0.0692(14) 0.0467(11) 0.0780(15) 0.0198(10) -0.0440(12) -0.0441(11)
F11 0.126(2) 0.0287(9) 0.0527(13) 0.0285(12) -0.0297(14) -0.0040(9)
F12 0.0368(10) 0.0541(12) 0.1016(19) 0.0138(9) -0.0177(11) -0.0454(13)
O1 0.0206(7) 0.0222(7) 0.0190(7) 0.0006(6) -0.0083(6) -0.0021(6)
O2 0.0305(8) 0.0136(6) 0.0212(7) -0.0004(6) -0.0100(6) -0.0039(5)
O3 0.0222(7) 0.0176(6) 0.0194(7) 0.0030(6) -0.0101(6) -0.0036(5)
O4 0.0380(10) 0.0200(7) 0.0274(8) 0.0036(7) -0.0184(8) -0.0044(6)
O5 0.0313(9) 0.0288(8) 0.0192(7) 0.0005(7) -0.0105(7) -0.0040(6)
O6 0.0275(8) 0.0235(7) 0.0236(8) 0.0006(6) -0.0129(7) -0.0067(6)
O7 0.0335(9) 0.0188(7) 0.0270(8) 0.0037(6) -0.0167(7) -0.0067(6)
O8 0.0236(8) 0.0258(8) 0.0236(8) -0.0009(6) -0.0092(6) -0.0037(6)
O9 0.0731(19) 0.0749(19) 0.099(2) 0.0387(16) -0.0670(19) -0.0495(17)
O10 0.070(4) 0.169(8) 0.080(5) 0.007(5) -0.031(4) -0.042(5)
N1 0.0277(9) 0.0178(8) 0.0183(8) 0.0021(7) -0.0107(7) -0.0021(6)
N2 0.0328(11) 0.0242(9) 0.0200(9) 0.0015(8) -0.0078(8) -0.0072(7)
N3 0.0304(10) 0.0247(9) 0.0215(9) -0.0053(8) -0.0134(8) -0.0029(7)
C1 0.0489(17) 0.0488(16) 0.0217(12) -0.0034(14) -0.0176(12) -0.0060(11)
C2 0.0375(13) 0.0324(12) 0.0193(10) -0.0010(11) -0.0136(10) -0.0052(9)
C3 0.0301(12) 0.0274(11) 0.0191(10) -0.0014(9) -0.0125(9) 0.0014(8)
C4 0.0270(11) 0.0160(9) 0.0182(9) 0.0014(8) -0.0082(8) -0.0030(7)
C5 0.0253(10) 0.0145(8) 0.0210(10) 0.0007(8) -0.0101(8) -0.0048(7)
C6 0.0250(10) 0.0149(9) 0.0203(10) 0.0018(8) -0.0103(8) -0.0056(7)
C7 0.0267(11) 0.0228(10) 0.0237(11) 0.0005(9) -0.0132(9) -0.0018(8)
C8 0.0293(12) 0.0341(13) 0.0310(12) -0.0019(10) -0.0180(11) -0.0012(10)
C9 0.0278(12) 0.0312(12) 0.0326(13) -0.0086(10) -0.0146(10) -0.0013(10)
C10 0.0303(12) 0.0194(10) 0.0252(11) -0.0058(9) -0.0118(9) -0.0021(8)
C11 0.0400(14) 0.0302(12) 0.0183(10) 0.0005(11) -0.0088(10) -0.0074(9)
C12 0.0430(15) 0.0244(11) 0.0254(12) 0.0040(11) -0.0096(11) -0.0125(9)
C13 0.0369(13) 0.0183(10) 0.0281(12) 0.0026(10) -0.0104(10) -0.0077(9)
C14 0.0284(11) 0.0158(9) 0.0262(11) 0.0013(8) -0.0137(9) -0.0056(8)
C15 0.0310(12) 0.0185(10) 0.0259(11) -0.0011(9) -0.0120(10) -0.0028(8)
C16 0.0420(15) 0.0181(10) 0.0356(14) -0.0022(10) -0.0174(12) -0.0014(9)
C17 0.0577(19) 0.0155(10) 0.0442(16) 0.0017(12) -0.0188(15) -0.0081(10)
C18 0.0554(18) 0.0193(11) 0.0371(15) 0.0058(12) -0.0140(14) -0.0120(10)
C19 0.0395(14) 0.0349(13) 0.0230(11) -0.0036(11) -0.0160(11) -0.0075(10)
C20 0.0298(12) 0.0248(11) 0.0264(11) -0.0072(9) -0.0169(10) 0.0013(9)
C21 0.0241(10) 0.0207(10) 0.0257(11) -0.0022(8) -0.0133(9) 0.0009(8)
C22 0.0213(10) 0.0147(8) 0.0223(10) -0.0012(8) -0.0102(8) -0.0001(7)
C23 0.0266(11) 0.0241(10) 0.0257(11) 0.0056(9) -0.0129(9) -0.0042(9)
C24 0.0282(12) 0.0278(12) 0.0305(12) 0.0074(10) -0.0107(10) -0.0034(10)
C25 0.0233(11) 0.0318(12) 0.0373(14) 0.0062(10) -0.0131(11) 0.0011(10)
C26 0.0260(11) 0.0293(12) 0.0336(13) -0.0015(10) -0.0176(10) 0.0036(10)
C27 0.0562(19) 0.0277(12) 0.0401(15) 0.0129(13) -0.0286(15) -0.0055(11)
C28 0.0419(14) 0.0197(10) 0.0307(12) 0.0039(10) -0.0206(11) -0.0029(9)
C29 0.0557(18) 0.0280(12) 0.0251(12) 0.0009(12) -0.0230(12) 0.0001(10)
C30 0.0416(14) 0.0284(12) 0.0195(10) -0.0067(11) -0.0129(10) -0.0029(9)
C31 0.0558(19) 0.0512(18) 0.0223(12) 0.0014(15) -0.0158(13) -0.0092(12)
C32 0.0318(13) 0.0366(13) 0.0297(12) 0.0009(11) -0.0188(11) -0.0077(10)
C33 0.0274(11) 0.0249(10) 0.0190(10) -0.0021(9) -0.0108(9) -0.0015(8)
C34 0.0334(12) 0.0249(11) 0.0252(11) -0.0023(10) -0.0142(10) -0.0074(9)
C35 0.0310(12) 0.0175(9) 0.0224(10) 0.0001(9) -0.0094(9) -0.0045(8)
C36 0.0413(15) 0.0232(11) 0.0373(14) 0.0043(11) -0.0168(12) -0.0136(10)
C37 0.0246(12) 0.0461(16) 0.0305(13) 0.0034(11) -0.0052(10) -0.0094(12)
C38 0.056(2) 0.072(2) 0.0329(16) -0.028(2) -0.0088(15) 0.0079(16)
C39 0.072(2) 0.055(2) 0.109(3) -0.005(2) -0.064(3) 0.010(2)
C40 0.063(3) 0.055(2) 0.144(5) -0.005(2) -0.021(3) 0.022(3)
C43 0.072(7) 0.184(15) 0.118(10) 0.023(8) -0.042(7) -0.089(11)

loop_
_atom_type_symbol
_atom_type_description
_atom_type_scat_dispersion_real
_atom_type_scat_dispersion_imag
_atom_type_scat_source
C C 0.003 0.002
;
International Tables for Crystallography
(1992, Vol. C, Tables 4.2.6.8 and 6.1.1.4)
;
H H 0.000 0.000
;
International Tables for Crystallography
(1992, Vol. C, Table 6.1.1.4)
;
F F 0.017 0.010
;
International Tables for Crystallography
(1992, Vol. C, Tables 4.2.6.8 and 6.1.1.4)
;
N N 0.006 0.003
;
International Tables for Crystallography
(1992, Vol. C, Tables 4.2.6.8 and 6.1.1.4)
;
O O 0.011 0.006
;
International Tables for Crystallography
(1992, Vol. C, Tables 4.2.6.8 and 6.1.1.4)
;
Ni Ni 0.339 1.112
;
International Tables for Crystallography
(1992, Vol. C, Tables 4.2.6.8 and 6.1.1.4)
;
Gd Gd -0.165 3.904
;
International Tables for Crystallography
(1992, Vol. C, Tables 4.2.6.8 and 6.1.1.4)
;

loop_
_geom_angle_atom_site_label_1
_geom_angle_atom_site_label_2
_geom_angle_atom_site_label_3
_geom_angle
_geom_angle_publ_flag
_geom_angle_site_symmetry_1
_geom_angle_site_symmetry_2
_geom_angle_site_symmetry_3
Ni2 Gd1 O1 41.59(5) yes . . .
Ni2 Gd1 O2 41.16(3) yes . . .
Ni2 Gd1 O3 40.76(3) yes . . .
Ni2 Gd1 O4 111.12(4) yes . . .
Ni2 Gd1 O5 167.29(5) yes . . .
Ni2 Gd1 O6 121.45(3) yes . . .
Ni2 Gd1 O7 108.30(4) yes . . .
Ni2 Gd1 O8 96.51(5) yes . . .
O1 Gd1 O2 69.01(6) yes . . .
O1 Gd1 O3 71.30(5) yes . . .
O1 Gd1 O4 95.79(5) yes . . .
O1 Gd1 O5 151.11(7) yes . . .
O1 Gd1 O6 80.07(6) yes . . .
O1 Gd1 O7 98.97(5) yes . . .
O1 Gd1 O8 137.71(7) yes . . .
O2 Gd1 O3 68.15(6) yes . . .
O2 Gd1 O4 80.10(7) yes . . .
O2 Gd1 O5 131.43(5) yes . . .
O2 Gd1 O6 135.30(5) yes . . .
O2 Gd1 O7 145.15(6) yes . . .
O2 Gd1 O8 73.30(6) yes . . .
O3 Gd1 O4 148.17(7) yes . . .
O3 Gd1 O5 131.44(5) yes . . .
O3 Gd1 O6 131.08(5) yes . . .
O3 Gd1 O7 77.03(6) yes . . .
O3 Gd1 O8 77.49(6) yes . . .
O4 Gd1 O5 72.36(6) yes . . .
O4 Gd1 O6 71.55(7) yes . . .
O4 Gd1 O7 134.59(7) yes . . .
O4 Gd1 O8 96.01(6) yes . . .
O5 Gd1 O6 71.23(6) yes . . .
O5 Gd1 O7 74.20(6) yes . . .
O5 Gd1 O8 70.82(7) yes . . .
O6 Gd1 O7 69.15(6) yes . . .
O6 Gd1 O8 142.04(6) yes . . .
O7 Gd1 O8 101.08(6) yes . . .
Gd1 Ni2 O1 46.93(3) yes . . .
Gd1 Ni2 O2 49.43(5) yes . . .
Gd1 Ni2 O3 48.37(5) yes . . .
Gd1 Ni2 N1 124.40(6) yes . . .
Gd1 Ni2 N2 128.46(7) yes . . .
Gd1 Ni2 N3 128.89(5) yes . . .
O1 Ni2 O2 79.41(7) yes . . .
O1 Ni2 O3 81.73(7) yes . . .
O1 Ni2 N1 87.88(8) yes . . .
O1 Ni2 N2 103.51(9) yes . . .
O1 Ni2 N3 168.49(7) yes . . .
O2 Ni2 O3 80.20(6) yes . . .
O2 Ni2 N1 165.52(9) yes . . .
O2 Ni2 N2 90.14(7) yes . . .
O2 Ni2 N3 105.53(8) yes . . .
O3 Ni2 N1 104.98(6) yes . . .
O3 Ni2 N2 168.07(7) yes . . .
O3 Ni2 N3 88.81(8) yes . . .
N1 Ni2 N2 86.08(7) yes . . .
N1 Ni2 N3 88.25(9) yes . . .
N2 Ni2 N3 87.03(10) yes . . .
Gd1 O1 Ni2 91.48(6) yes . . .
Gd1 O1 C6 141.67(17) yes . . .
Ni2 O1 C6 125.75(16) yes . . .
Gd1 O2 Ni2 89.41(6) yes . . .
Gd1 O2 C14 133.06(18) yes . . .
Ni2 O2 C14 127.34(13) yes . . .
Gd1 O3 Ni2 90.86(6) yes . . .
Gd1 O3 C22 130.90(13) yes . . .
Ni2 O3 C22 129.28(17) yes . . .
Gd1 O4 C28 134.02(16) yes . . .
Gd1 O5 C30 133.35(15) yes . . .
Gd1 O6 C33 134.70(17) yes . . .
Gd1 O7 C35 135.86(17) yes . . .
Gd1 O8 C37 135.92(19) yes . . .
C41 O10 C42 59.7(12) yes . . .
Ni2 N1 C3 114.18(16) yes . . .
Ni2 N1 C4 125.92(18) yes . . .
C3 N1 C4 116.03(18) yes . . .
Ni2 N2 C11 115.29(16) yes . . .
Ni2 N2 C12 126.04(16) yes . . .
C11 N2 C12 117.2(2) yes . . .
Ni2 N3 C19 115.33(17) yes . . .
Ni2 N3 C20 126.2(2) yes . . .
C19 N3 C20 116.3(2) yes . . .
C1 C2 C3 108.8(2) yes . . .
C1 C2 C11 108.2(2) yes . . .
C1 C2 C19 109.6(2) yes . . .
C3 C2 C11 111.1(2) yes . . .
C3 C2 C19 109.5(2) yes . . .
C11 C2 C19 109.7(2) yes . . .
N1 C3 C2 108.8(2) yes . . .
N1 C4 C5 127.53(19) yes . . .
C4 C5 C6 124.8(2) yes . . .
C4 C5 C10 115.0(2) yes . . .
C6 C5 C10 119.9(2) yes . . .
O1 C6 C5 122.5(2) yes . . .
O1 C6 C7 119.71(19) yes . . .
C5 C6 C7 117.8(2) yes . . .
C6 C7 C8 121.3(2) yes . . .
C7 C8 C9 121.0(3) yes . . .
C8 C9 C10 118.7(2) yes . . .
C5 C10 C9 121.3(2) yes . . .
N2 C11 C2 110.8(2) yes . . .
N2 C12 C13 127.8(2) yes . . .
C12 C13 C14 125.3(2) yes . . .
C12 C13 C18 115.4(2) yes . . .
C14 C13 C18 119.2(2) yes . . .
O2 C14 C13 123.16(19) yes . . .
O2 C14 C15 119.3(2) yes . . .
C13 C14 C15 117.5(2) yes . . .
C14 C15 C16 122.0(2) yes . . .
C15 C16 C17 120.3(2) yes . . .
C16 C17 C18 119.0(2) yes . . .
C13 C18 C17 122.1(2) yes . . .
N3 C19 C2 110.0(2) yes . . .
N3 C20 C21 127.6(3) yes . . .
C20 C21 C22 124.4(2) yes . . .
C20 C21 C26 116.2(2) yes . . .
C22 C21 C26 119.4(2) yes . . .
O3 C22 C21 123.2(2) yes . . .
O3 C22 C23 120.0(2) yes . . .
C21 C22 C23 116.8(2) yes . . .
C22 C23 C24 122.2(3) yes . . .
C23 C24 C25 121.0(2) yes . . .
C24 C25 C26 118.0(2) yes . . .
C21 C26 C25 122.6(3) yes . . .
F1 C27 F2 107.2(2) yes . . .
F1 C27 F3 107.6(3) yes . . .
F1 C27 C28 114.1(2) yes . . .
F2 C27 F3 105.6(2) yes . . .
F2 C27 C28 110.8(3) yes . . .
F3 C27 C28 111.1(2) yes . . .
O4 C28 C27 114.0(2) yes . . .
O4 C28 C29 128.5(2) yes . . .
C27 C28 C29 117.5(2) yes . . .
C28 C29 C30 121.2(3) yes . . .
O5 C30 C29 128.3(2) yes . . .
O5 C30 C31 113.1(2) yes . . .
C29 C30 C31 118.7(2) yes . . .
F4 C31 F5 111.8(2) yes . . .
F4 C31 F6 102.6(3) yes . . .
F4 C31 C30 112.6(2) yes . . .
F5 C31 F6 107.2(3) yes . . .
F5 C31 C30 111.8(3) yes . . .
F6 C31 C30 110.4(2) yes . . .
F7 C32 F8 107.5(2) yes . . .
F7 C32 F9 105.4(3) yes . . .
F7 C32 C33 110.7(2) yes . . .
F8 C32 F9 107.7(2) yes . . .
F8 C32 C33 111.2(2) yes . . .
F9 C32 C33 113.9(2) yes . . .
O6 C33 C32 114.6(2) yes . . .
O6 C33 C34 127.8(2) yes . . .
C32 C33 C34 117.5(2) yes . . .
C33 C34 C35 119.6(2) yes . . .
O7 C35 C34 128.2(2) yes . . .
O7 C35 C36 113.9(2) yes . . .
C34 C35 C36 117.9(2) yes . . .
F10 C36 F11 107.2(2) yes . . .
F10 C36 F12 106.6(2) yes . . .
F10 C36 C35 113.8(3) yes . . .
F11 C36 F12 107.5(3) yes . . .
F11 C36 C35 110.3(2) yes . . .
F12 C36 C35 111.1(2) yes . . .
O8 C37 C38 111.4(2) yes . . .
O9 C39 C40 116.4(4) yes . . .
O10 C41 C42 62.7(11) yes . . .
O10 C41 C43 112.7(9) yes . . .
C42 C41 C43 64.1(10) yes . . .
O10 C42 C41 57.6(15) yes . . .
O10 C42 C43 106(2) yes . . .
C41 C42 C43 60.8(13) yes . . .
C41 C43 C42 55.0(13) yes . . .
Gd1 O8 H27 113.9 no . . .
C37 O8 H27 109.5 no . . .
C39 O9 H33 109.5 no . . .
C41 O10 H39 103.4 no . . .
C41 O10 H40 145.4 no . . .
C42 O10 H39 44.0 no . . .
C42 O10 H40 93.5 no . . .
H39 O10 H40 51.5 no . . .
C2 C1 H1 109.5 no . . .
C2 C1 H2 109.5 no . . .
C2 C1 H3 109.5 no . . .
H1 C1 H2 109.5 no . . .
H1 C1 H3 109.5 no . . .
H2 C1 H3 109.5 no . . .
N1 C3 H4 109.9 no . . .
N1 C3 H5 109.9 no . . .
C2 C3 H4 109.9 no . . .
C2 C3 H5 109.9 no . . .
H4 C3 H5 108.3 no . . .
N1 C4 H6 116.2 no . . .
C5 C4 H6 116.2 no . . .
C6 C7 H7 119.4 no . . .
C8 C7 H7 119.4 no . . .
C7 C8 H8 119.5 no . . .
C9 C8 H8 119.5 no . . .
C8 C9 H9 120.7 no . . .
C10 C9 H9 120.7 no . . .
C5 C10 H10 119.3 no . . .
C9 C10 H10 119.3 no . . .
N2 C11 H11 109.5 no . . .
N2 C11 H12 109.5 no . . .
C2 C11 H11 109.5 no . . .
C2 C11 H12 109.5 no . . .
H11 C11 H12 108.1 no . . .
N2 C12 H13 116.1 no . . .
C13 C12 H13 116.1 no . . .
C14 C15 H14 119.0 no . . .
C16 C15 H14 119.0 no . . .
C15 C16 H15 119.8 no . . .
C17 C16 H15 119.8 no . . .
C16 C17 H16 120.5 no . . .
C18 C17 H16 120.5 no . . .
C13 C18 H17 119.0 no . . .
C17 C18 H17 119.0 no . . .
N3 C19 H18 109.7 no . . .
N3 C19 H19 109.7 no . . .
C2 C19 H18 109.7 no . . .
C2 C19 H19 109.7 no . . .
H18 C19 H19 108.2 no . . .
N3 C20 H20 116.2 no . . .
C21 C20 H20 116.2 no . . .
C22 C23 H21 118.9 no . . .
C24 C23 H21 118.9 no . . .
C23 C24 H22 119.5 no . . .
C25 C24 H22 119.5 no . . .
C24 C25 H23 121.0 no . . .
C26 C25 H23 121.0 no . . .
C21 C26 H24 118.7 no . . .
C25 C26 H24 118.7 no . . .
C28 C29 H25 119.4 no . . .
C30 C29 H25 119.4 no . . .
C33 C34 H26 120.2 no . . .
C35 C34 H26 120.2 no . . .
O8 C37 H28 109.3 no . . .
O8 C37 H29 109.3 no . . .
C38 C37 H28 109.3 no . . .
C38 C37 H29 109.3 no . . .
H28 C37 H29 108.0 no . . .
C37 C38 H30 109.5 no . . .
C37 C38 H31 109.5 no . . .
C37 C38 H32 109.5 no . . .
H30 C38 H31 109.5 no . . .
H30 C38 H32 109.5 no . . .
H31 C38 H32 109.5 no . . .
O9 C39 H34 108.2 no . . .
O9 C39 H35 108.2 no . . .
C40 C39 H34 108.2 no . . .
C40 C39 H35 108.2 no . . .
H34 C39 H35 107.4 no . . .
C39 C40 H36 109.5 no . . .
C39 C40 H37 109.5 no . . .
C39 C40 H38 109.5 no . . .
H36 C40 H37 109.5 no . . .
H36 C40 H38 109.5 no . . .
H37 C40 H38 109.5 no . . .
O10 C41 H41 109.1 no . . .
O10 C41 H42 109.1 no . . .
C42 C41 H41 90.0 no . . .
C42 C41 H42 162.2 no . . .
C43 C41 H41 109.0 no . . .
C43 C41 H42 109.1 no . . .
H41 C41 H42 107.8 no . . .
O10 C42 H39 52.1 no . . .
O10 C42 H47 144.3 no . . .
O10 C42 H43 110.5 no . . .
O10 C42 H44 110.5 no . . .
C41 C42 H39 109.4 no . . .
C41 C42 H47 98.6 no . . .
C41 C42 H43 157.1 no . . .
C41 C42 H44 94.1 no . . .
C43 C42 H39 145.4 no . . .
C43 C42 H47 40.1 no . . .
C43 C42 H43 110.5 no . . .
C43 C42 H44 110.5 no . . .
H39 C42 H47 144.3 no . . .
H39 C42 H43 64.6 no . . .
H39 C42 H44 103.1 no . . .
H47 C42 H43 81.0 no . . .
H47 C42 H44 96.3 no . . .
H43 C42 H44 108.7 no . . .
C41 C43 H45 109.5 no . . .
C41 C43 H46 109.5 no . . .
C41 C43 H47 109.5 no . . .
C41 C43 H48 87.2 no . . .
C41 C43 H49 161.3 no . . .
C41 C43 H50 71.0 no . . .
C42 C43 H45 141.2 no . . .
C42 C43 H46 109.3 no . . .
C42 C43 H47 57.5 no . . .
C42 C43 H48 109.5 no . . .
C42 C43 H49 109.5 no . . .
C42 C43 H50 109.5 no . . .
H45 C43 H46 109.5 no . . .
H45 C43 H47 109.5 no . . .
H45 C43 H48 104.3 no . . .
H45 C43 H49 75.4 no . . .
H45 C43 H50 39.2 no . . .
H46 C43 H47 109.5 no . . .
H46 C43 H48 27.1 no . . .
H46 C43 H49 84.8 no . . .
H46 C43 H50 130.6 no . . .
H47 C43 H48 133.7 no . . .
H47 C43 H49 52.8 no . . .
H47 C43 H50 116.8 no . . .
H48 C43 H49 109.5 no . . .
H48 C43 H50 109.5 no . . .
H49 C43 H50 109.5 no . . .
O10 H39 C42 83.9 no . . .
C43 H45 H50 70.4 no . . .
C43 H46 H48 76.4 no . . .
C42 H47 C43 82.4 no . . .
C43 H48 H46 76.4 no . . .
C43 H50 H45 70.4 no . . .

loop_
_geom_bond_atom_site_label_1
_geom_bond_atom_site_label_2
_geom_bond_distance
_geom_bond_publ_flag
_geom_bond_site_symmetry_1
_geom_bond_site_symmetry_2
Gd1 Ni2 3.1618(3) yes . .
Gd1 O1 2.3107(13) yes . .
Gd1 O2 2.4020(19) yes . .
Gd1 O3 2.3637(19) yes . .
Gd1 O4 2.3736(19) yes . .
Gd1 O5 2.4023(17) yes . .
Gd1 O6 2.457(2) yes . .
Gd1 O7 2.3954(17) yes . .
Gd1 O8 2.4010(17) yes . .
Ni2 O1 2.099(2) yes . .
Ni2 O2 2.0810(15) yes . .
Ni2 O3 2.0647(15) yes . .
Ni2 N1 2.0491(17) yes . .
Ni2 N2 2.032(2) yes . .
Ni2 N3 2.058(2) yes . .
F1 C27 1.312(5) yes . .
F2 C27 1.322(4) yes . .
F3 C27 1.328(3) yes . .
F4 C31 1.340(4) yes . .
F5 C31 1.285(4) yes . .
F6 C31 1.319(4) yes . .
F7 C32 1.314(3) yes . .
F8 C32 1.300(3) yes . .
F9 C32 1.311(4) yes . .
F10 C36 1.326(4) yes . .
F11 C36 1.321(3) yes . .
F12 C36 1.314(3) yes . .
O1 C6 1.324(2) yes . .
O2 C14 1.327(2) yes . .
O3 C22 1.317(3) yes . .
O4 C28 1.246(3) yes . .
O5 C30 1.250(3) yes . .
O6 C33 1.236(3) yes . .
O7 C35 1.250(3) yes . .
O8 C37 1.438(2) yes . .
O9 C39 1.419(6) yes . .
O10 C41 1.331(12) yes . .
O10 C42 1.40(3) yes . .
N1 C3 1.466(4) yes . .
N1 C4 1.281(3) yes . .
N2 C11 1.473(3) yes . .
N2 C12 1.279(3) yes . .
N3 C19 1.471(3) yes . .
N3 C20 1.282(3) yes . .
C1 C2 1.540(4) yes . .
C2 C3 1.555(4) yes . .
C2 C11 1.541(4) yes . .
C2 C19 1.545(3) yes . .
C4 C5 1.449(4) yes . .
C5 C6 1.410(2) yes . .
C5 C10 1.409(3) yes . .
C6 C7 1.406(4) yes . .
C7 C8 1.381(3) yes . .
C8 C9 1.395(3) yes . .
C9 C10 1.382(4) yes . .
C12 C13 1.444(3) yes . .
C13 C14 1.421(3) yes . .
C13 C18 1.413(3) yes . .
C14 C15 1.408(3) yes . .
C15 C16 1.383(3) yes . .
C16 C17 1.398(4) yes . .
C17 C18 1.371(3) yes . .
C20 C21 1.446(3) yes . .
C21 C22 1.422(4) yes . .
C21 C26 1.407(3) yes . .
C22 C23 1.412(3) yes . .
C23 C24 1.377(3) yes . .
C24 C25 1.395(5) yes . .
C25 C26 1.375(3) yes . .
C27 C28 1.534(4) yes . .
C28 C29 1.395(3) yes . .
C29 C30 1.395(4) yes . .
C30 C31 1.536(4) yes . .
C32 C33 1.543(4) yes . .
C33 C34 1.406(3) yes . .
C34 C35 1.388(4) yes . .
C35 C36 1.533(3) yes . .
C37 C38 1.492(4) yes . .
C39 C40 1.458(7) yes . .
C41 C42 1.36(3) yes . .
C41 C43 1.449(17) yes . .
C42 C43 1.49(2) yes . .
O8 H27 0.820 no . .
O9 H33 0.820 no . .
O10 H39 1.111 no . .
O10 H40 0.895 no . .
C1 H1 0.970 no . .
C1 H2 0.970 no . .
C1 H3 0.970 no . .
C3 H4 0.980 no . .
C3 H5 0.980 no . .
C4 H6 0.950 no . .
C7 H7 0.950 no . .
C8 H8 0.950 no . .
C9 H9 0.950 no . .
C10 H10 0.950 no . .
C11 H11 0.980 no . .
C11 H12 0.980 no . .
C12 H13 0.950 no . .
C15 H14 0.950 no . .
C16 H15 0.950 no . .
C17 H16 0.950 no . .
C18 H17 0.950 no . .
C19 H18 0.980 no . .
C19 H19 0.980 no . .
C20 H20 0.950 no . .
C23 H21 0.950 no . .
C24 H22 0.950 no . .
C25 H23 0.950 no . .
C26 H24 0.950 no . .
C29 H25 0.950 no . .
C34 H26 0.950 no . .
C37 H28 0.980 no . .
C37 H29 0.980 no . .
C38 H30 0.970 no . .
C38 H31 0.970 no . .
C38 H32 0.970 no . .
C39 H34 0.980 no . .
C39 H35 0.980 no . .
C40 H36 0.970 no . .
C40 H37 0.970 no . .
C40 H38 0.970 no . .
C42 H39 0.978 no . .
H45 H50 0.650 no . .
H46 H48 0.455 no . .

loop_
_geom_contact_atom_site_label_1
_geom_contact_atom_site_label_2
_geom_contact_distance
_geom_contact_publ_flag
_geom_contact_site_symmetry_1
_geom_contact_site_symmetry_2
F1 F1 2.926(6) ? . 2_756
F1 F7 3.007(4) ? . 2_756
F2 C11 3.362(3) ? . 2_755
F2 C38 3.582(4) ? . 2_656
F3 C40 3.394(6) ? . 1_655
F4 C41 3.072(9) ? . 2_656
F5 C16 3.454(3) ? . 2_656
F5 C41 3.554(11) ? . 2_656
F6 C1 3.413(5) ? . 1_556
F6 C24 3.396(3) ? . 2_666
F7 F1 3.007(4) ? . 2_756
F7 C1 3.572(4) ? . 1_556
F8 C25 3.426(3) ? . 1_655
F8 C40 3.557(6) ? . 1_655
F9 F9 3.007(3) ? . 2_766
F9 F10 3.398(4) ? . 2_766
F9 C1 3.564(3) ? . 1_556
F10 F9 3.398(4) ? . 2_766
F10 C37 3.431(3) ? . 2_666
F11 C16 3.567(3) ? . 1_565
F12 F12 3.015(2) ? . 2_666
F12 C37 3.567(4) ? . 2_666
O2 O9 3.229(3) ? . .
O3 C10 3.288(2) ? . 2_765
O8 O9 2.673(4) ? . .
O9 O2 3.229(3) ? . .
O9 O8 2.673(4) ? . .
O9 O10 2.846(9) ? . .
O9 C14 3.519(4) ? . .
O9 C15 3.480(4) ? . .
O9 C37 3.251(5) ? . .
O9 C41 3.233(11) ? . .
O10 O9 2.846(9) ? . .
O10 O10 3.340(14) ? . 2_655
O10 C13 3.338(9) ? . .
O10 C14 3.304(10) ? . .
O10 C15 3.509(11) ? . .
O10 C18 3.595(9) ? . .
O10 C39 3.458(9) ? . .
O10 C41 3.535(17) ? . 2_655
O10 C42 2.37(4) ? . 2_655
O10 C43 3.533(18) ? . 2_655
N1 C5 3.522(3) ? . 2_765
N1 C10 3.390(3) ? . 2_765
N2 C18 3.530(4) ? . 2_755
C1 F6 3.413(5) ? . 1_554
C1 F7 3.572(4) ? . 1_554
C1 F9 3.564(3) ? . 1_554
C4 C4 3.468(3) ? . 2_765
C4 C5 3.221(3) ? . 2_765
C4 C10 3.599(3) ? . 2_765
C5 N1 3.522(3) ? . 2_765
C5 C4 3.221(3) ? . 2_765
C5 C5 3.595(3) ? . 2_765
C8 C43 3.590(12) ? . 2_755
C9 C22 3.523(3) ? . 2_765
C10 O3 3.288(2) ? . 2_765
C10 N1 3.390(3) ? . 2_765
C10 C4 3.599(3) ? . 2_765
C10 C22 3.444(3) ? . 2_765
C11 F2 3.362(3) ? . 2_755
C12 C18 3.289(5) ? . 2_755
C13 O10 3.338(9) ? . .
C14 O9 3.519(4) ? . .
C14 O10 3.304(10) ? . .
C15 O9 3.480(4) ? . .
C15 O10 3.509(11) ? . .
C16 F5 3.454(3) ? . 2_656
C16 F11 3.567(3) ? . 1_545
C16 C41 3.538(15) ? . .
C18 O10 3.595(9) ? . .
C18 N2 3.530(4) ? . 2_755
C18 C12 3.289(5) ? . 2_755
C21 C39 3.513(4) ? . .
C22 C9 3.523(3) ? . 2_765
C22 C10 3.444(3) ? . 2_765
C24 F6 3.396(3) ? . 2_666
C25 F8 3.426(3) ? . 1_455
C26 C39 3.595(5) ? . .
C37 F10 3.431(3) ? . 2_666
C37 F12 3.567(4) ? . 2_666
C37 O9 3.251(5) ? . .
C38 F2 3.582(4) ? . 2_656
C39 O10 3.458(9) ? . .
C39 C21 3.513(4) ? . .
C39 C26 3.595(5) ? . .
C40 F3 3.394(6) ? . 1_455
C40 F8 3.557(6) ? . 1_455
C41 F4 3.072(9) ? . 2_656
C41 F5 3.554(11) ? . 2_656
C41 O9 3.233(11) ? . .
C41 O10 3.535(17) ? . 2_655
C41 C16 3.538(15) ? . .
C41 C42 2.98(3) ? . 2_655
C42 O10 2.37(4) ? . 2_655
C42 C41 2.98(3) ? . 2_655
C42 C42 2.01(3) ? . 2_655
C42 C43 3.47(2) ? . 2_655
C43 O10 3.533(18) ? . 2_655
C43 C8 3.590(12) ? . 2_755
C43 C42 3.47(2) ? . 2_655
F1 H25 3.370 ? . 2_756
F1 H37 3.379 ? . 2_656
F1 H38 3.193 ? . 2_656
F2 H2 3.585 ? . 2_755
F2 H3 3.562 ? . 2_755
F2 H11 2.560 ? . 2_755
F2 H12 3.304 ? . 2_755
F2 H13 3.538 ? . 2_755
F2 H30 3.579 ? . 2_656
F2 H31 2.757 ? . 2_656
F3 H2 3.522 ? . 2_755
F3 H11 2.756 ? . 2_755
F3 H13 3.043 ? . 2_755
F3 H36 3.073 ? . 1_655
F3 H37 3.046 ? . 1_655
F3 H38 3.527 ? . 1_655
F4 H2 2.869 ? . 1_556
F4 H18 3.299 ? . 1_556
F4 H19 3.357 ? . 1_556
F4 H36 3.366 ? . 2_656
F4 H38 2.970 ? . 2_656
F4 H45 3.107 ? . 2_656
F4 H50 2.669 ? . 2_656
F4 H41 2.593 ? . 2_656
F4 H42 2.764 ? . 2_656
F5 H15 2.803 ? . 2_656
F5 H45 3.319 ? . 2_656
F5 H50 3.102 ? . 2_656
F5 H42 2.786 ? . 2_656
F6 H1 2.900 ? . 1_556
F6 H2 3.026 ? . 1_556
F6 H18 3.369 ? . 1_556
F6 H22 2.645 ? . 2_666
F6 H23 3.594 ? . 2_666
F7 H2 3.170 ? . 1_556
F7 H3 3.259 ? . 1_556
F7 H37 3.024 ? . 1_655
F8 H4 3.547 ? . 2_765
F8 H23 3.023 ? . 1_655
F8 H35 2.954 ? . 1_655
F8 H37 2.747 ? . 1_655
F9 H1 3.395 ? . 1_556
F9 H1 3.359 ? . 2_765
F9 H3 3.046 ? . 1_556
F9 H26 2.675 ? . 2_766
F10 H3 3.182 ? . 2_765
F10 H22 3.201 ? . 2_666
F10 H28 2.867 ? . 2_666
F10 H29 3.175 ? . 2_666
F10 H31 3.486 ? . 2_666
F11 H6 3.130 ? . 2_765
F11 H10 3.128 ? . 2_765
F11 H12 3.075 ? . 2_765
F11 H15 2.914 ? . 1_565
F11 H16 3.080 ? . 1_565
F12 H21 3.492 ? . 2_666
F12 H22 3.302 ? . 2_666
F12 H28 3.462 ? . 2_666
F12 H29 2.793 ? . 2_666
O1 H6 3.478 ? . 2_765
O1 H17 3.313 ? . 2_755
O2 H33 3.249 ? . .
O3 H9 3.571 ? . 2_765
O3 H10 2.598 ? . 2_765
O7 H6 2.969 ? . 2_765
O7 H10 2.920 ? . 2_765
O8 H33 3.230 ? . .
O8 H35 3.442 ? . .
O9 H14 3.204 ? . .
O9 H27 1.869 ? . .
O9 H28 3.058 ? . .
O9 H30 3.022 ? . .
O9 H40 3.020 ? . .
O9 H41 3.189 ? . .
O9 H42 3.036 ? . .
O9 H43 3.389 ? . 2_655
O10 H19 3.536 ? . .
O10 H33 2.121 ? . .
O10 H34 3.227 ? . .
O10 H36 3.552 ? . .
O10 H39 2.391 ? . 2_655
O10 H40 2.994 ? . 2_655
O10 H45 3.133 ? . .
O10 H46 2.535 ? . .
O10 H47 2.542 ? . .
O10 H47 2.751 ? . 2_655
O10 H48 2.347 ? . .
O10 H49 3.122 ? . .
O10 H49 3.559 ? . 2_655
O10 H50 2.701 ? . .
O10 H41 1.893 ? . .
O10 H41 3.249 ? . 2_655
O10 H42 1.893 ? . .
O10 H43 1.970 ? . .
O10 H43 2.091 ? . 2_655
O10 H44 1.970 ? . .
O10 H44 1.856 ? . 2_655
N1 H10 3.518 ? . 2_765
N2 H17 3.382 ? . 2_755
N3 H40 3.426 ? . .
N3 H47 3.518 ? . 2_655
N3 H49 3.489 ? . 2_655
C1 H23 3.465 ? . 2_665
C2 H23 3.598 ? . 2_665
C3 H23 3.312 ? . 2_665
C4 H16 3.405 ? . 2_755
C5 H6 3.258 ? . 2_765
C5 H16 2.875 ? . 2_755
C6 H6 3.270 ? . 2_765
C6 H16 3.169 ? . 2_755
C6 H17 3.055 ? . 2_755
C7 H16 3.389 ? . 2_755
C7 H17 2.931 ? . 2_755
C8 H5 3.425 ? . 2_765
C8 H16 3.398 ? . 2_755
C8 H17 3.561 ? . 2_755
C8 H24 2.983 ? . 1_655
C8 H34 3.351 ? . 1_655
C8 H46 2.872 ? . 2_755
C8 H48 3.235 ? . 2_755
C8 H49 3.036 ? . 2_755
C9 H5 3.290 ? . 2_765
C9 H16 3.184 ? . 2_755
C9 H24 2.978 ? . 1_655
C9 H45 3.547 ? . 2_755
C9 H46 3.118 ? . 2_755
C9 H48 3.364 ? . 2_755
C9 H49 3.244 ? . 2_755
C10 H16 2.895 ? . 2_755
C11 H16 3.548 ? . 2_755
C12 H17 3.239 ? . 2_755
C13 H13 3.390 ? . 2_755
C13 H17 3.468 ? . 2_755
C14 H33 3.233 ? . .
C14 H42 3.510 ? . .
C15 H31 3.403 ? . 2_656
C15 H33 3.120 ? . .
C15 H42 2.923 ? . .
C16 H12 3.552 ? . 2_755
C16 H31 3.158 ? . 2_656
C16 H46 3.419 ? . .
C16 H48 3.065 ? . .
C16 H42 2.776 ? . .
C17 H12 3.061 ? . 2_755
C17 H46 2.845 ? . .
C17 H48 2.647 ? . .
C17 H42 3.228 ? . .
C18 H13 3.308 ? . 2_755
C18 H46 3.089 ? . .
C18 H48 3.002 ? . .
C19 H23 3.438 ? . 2_665
C19 H40 3.496 ? . .
C19 H45 3.186 ? . 2_655
C19 H47 3.489 ? . 2_655
C19 H49 3.483 ? . 2_655
C19 H50 3.241 ? . 2_655
C20 H9 3.589 ? . 2_765
C20 H24 3.276 ? . 2_665
C20 H34 3.227 ? . .
C20 H45 3.404 ? . 2_655
C20 H47 3.300 ? . 2_655
C20 H49 3.015 ? . 2_655
C21 H9 2.970 ? . 2_765
C21 H24 3.386 ? . 2_665
C21 H34 3.197 ? . .
C21 H35 3.175 ? . .
C22 H9 2.995 ? . 2_765
C22 H10 2.825 ? . 2_765
C22 H35 3.546 ? . .
C23 H9 3.275 ? . 2_765
C23 H10 3.051 ? . 2_765
C24 H9 3.538 ? . 2_765
C24 H35 3.595 ? . .
C25 H1 3.512 ? . 2_665
C25 H5 3.350 ? . 2_665
C25 H9 3.532 ? . 2_765
C25 H18 3.283 ? . 2_665
C25 H20 3.203 ? . 2_665
C25 H35 3.273 ? . .
C26 H8 3.122 ? . 1_455
C26 H9 3.439 ? . 1_455
C26 H9 3.230 ? . 2_765
C26 H20 3.151 ? . 2_665
C26 H24 3.230 ? . 2_665
C26 H34 3.257 ? . .
C26 H35 3.042 ? . .
C27 H11 3.228 ? . 2_755
C29 H30 3.436 ? . 2_656
C29 H38 3.211 ? . 2_656
C31 H2 3.514 ? . 1_556
C31 H50 3.322 ? . 2_656
C31 H42 3.287 ? . 2_656
C32 H37 3.435 ? . 1_655
C33 H4 3.223 ? . 2_765
C34 H3 3.409 ? . 2_765
C34 H4 2.999 ? . 2_765
C34 H6 3.580 ? . 2_765
C35 H4 3.337 ? . 2_765
C35 H6 3.119 ? . 2_765
C36 H29 3.437 ? . 2_666
C37 H35 3.393 ? . .
C38 H14 3.399 ? . 2_656
C38 H15 3.208 ? . 2_656
C38 H32 3.220 ? . 2_656
C39 H8 3.091 ? . 1_455
C39 H27 2.941 ? . .
C39 H28 3.264 ? . .
C39 H40 3.416 ? . .
C39 H47 3.269 ? . 2_655
C39 H49 3.447 ? . 2_655
C39 H41 3.382 ? . .
C39 H43 3.078 ? . 2_655
C40 H8 3.431 ? . 1_455
C40 H25 3.293 ? . 2_656
C40 H41 3.076 ? . .
C40 H43 3.179 ? . 2_655
C41 H33 2.424 ? . .
C41 H36 3.318 ? . .
C41 H39 2.525 ? . 2_655
C41 H40 2.889 ? . 2_655
C41 H45 1.995 ? . .
C41 H46 1.995 ? . .
C41 H47 1.995 ? . .
C41 H48 1.704 ? . .
C41 H49 2.388 ? . .
C41 H50 1.458 ? . .
C41 H41 0.980 ? . .
C41 H42 0.980 ? . .
C41 H43 2.295 ? . .
C41 H43 2.470 ? . 2_655
C41 H44 1.733 ? . .
C41 H44 2.727 ? . 2_655
C42 H19 3.564 ? . 2_655
C42 H33 3.250 ? . .
C42 H34 3.171 ? . 2_655
C42 H36 3.427 ? . 2_655
C42 H39 1.561 ? . 2_655
C42 H40 1.813 ? . 2_655
C42 H45 2.330 ? . .
C42 H46 2.032 ? . .
C42 H47 1.271 ? . .
C42 H47 2.976 ? . 2_655
C42 H48 2.033 ? . .
C42 H49 2.033 ? . .
C42 H50 2.034 ? . .
C42 H41 1.676 ? . .
C42 H41 2.787 ? . 2_655
C42 H42 2.313 ? . .
C42 H43 0.980 ? . .
C42 H43 1.932 ? . 2_655
C42 H44 0.980 ? . .
C42 H44 1.674 ? . 2_655
C43 H8 3.278 ? . 2_755
C43 H9 3.564 ? . 2_755
C43 H18 3.340 ? . 2_655
C43 H19 3.411 ? . 2_655
C43 H20 3.233 ? . 2_655
C43 H34 3.189 ? . 2_655
C43 H39 2.838 ? . 2_655
C43 H40 2.760 ? . 2_655
C43 H45 0.970 ? . .
C43 H46 0.970 ? . .
C43 H47 0.970 ? . .
C43 H48 0.970 ? . .
C43 H49 0.970 ? . .
C43 H50 0.970 ? . .
C43 H41 1.997 ? . .
C43 H42 1.997 ? . .
C43 H43 2.053 ? . .
C43 H43 3.275 ? . 2_655
C43 H44 2.052 ? . .
C43 H44 3.130 ? . 2_655
H1 F6 2.900 ? . 1_554
H1 F9 3.395 ? . 1_554
H1 F9 3.359 ? . 2_765
H1 C25 3.512 ? . 2_665
H1 H23 2.642 ? . 2_665
H1 H26 3.530 ? . 2_765
H2 F2 3.585 ? . 2_755
H2 F3 3.522 ? . 2_755
H2 F4 2.869 ? . 1_554
H2 F6 3.026 ? . 1_554
H2 F7 3.170 ? . 1_554
H2 C31 3.514 ? . 1_554
H3 F2 3.562 ? . 2_755
H3 F7 3.259 ? . 1_554
H3 F9 3.046 ? . 1_554
H3 F10 3.182 ? . 2_765
H3 C34 3.409 ? . 2_765
H3 H26 2.901 ? . 2_765
H4 F8 3.547 ? . 2_765
H4 C33 3.223 ? . 2_765
H4 C34 2.999 ? . 2_765
H4 C35 3.337 ? . 2_765
H4 H23 3.507 ? . 2_665
H4 H26 3.185 ? . 2_765
H5 C8 3.425 ? . 2_765
H5 C9 3.290 ? . 2_765
H5 C25 3.350 ? . 2_665
H5 H9 3.459 ? . 2_765
H5 H23 2.565 ? . 2_665
H5 H24 3.196 ? . 2_665
H6 F11 3.130 ? . 2_765
H6 O1 3.478 ? . 2_765
H6 O7 2.969 ? . 2_765
H6 C5 3.258 ? . 2_765
H6 C6 3.270 ? . 2_765
H6 C34 3.580 ? . 2_765
H6 C35 3.119 ? . 2_765
H7 H17 2.968 ? . 2_755
H7 H37 3.107 ? . 1_655
H8 C26 3.122 ? . 1_655
H8 C39 3.091 ? . 1_655
H8 C40 3.431 ? . 1_655
H8 C43 3.278 ? . 2_755
H8 H20 3.486 ? . 1_655
H8 H24 2.498 ? . 1_655
H8 H34 2.431 ? . 1_655
H8 H35 3.061 ? . 1_655
H8 H36 3.410 ? . 1_655
H8 H37 3.185 ? . 1_655
H8 H45 3.495 ? . 2_755
H8 H46 2.732 ? . 2_755
H8 H47 3.120 ? . 2_755
H8 H48 3.161 ? . 2_755
H8 H49 2.568 ? . 2_755
H9 O3 3.571 ? . 2_765
H9 C20 3.589 ? . 2_765
H9 C21 2.970 ? . 2_765
H9 C22 2.995 ? . 2_765
H9 C23 3.275 ? . 2_765
H9 C24 3.538 ? . 2_765
H9 C25 3.532 ? . 2_765
H9 C26 3.439 ? . 1_655
H9 C26 3.230 ? . 2_765
H9 C43 3.564 ? . 2_755
H9 H5 3.459 ? . 2_765
H9 H20 3.070 ? . 1_655
H9 H24 2.493 ? . 1_655
H9 H45 3.162 ? . 2_755
H9 H46 3.178 ? . 2_755
H9 H48 3.403 ? . 2_755
H9 H49 2.990 ? . 2_755
H10 F11 3.128 ? . 2_765
H10 O3 2.598 ? . 2_765
H10 O7 2.920 ? . 2_765
H10 N1 3.518 ? . 2_765
H10 C22 2.825 ? . 2_765
H10 C23 3.051 ? . 2_765
H10 H16 3.292 ? . 2_755
H10 H21 2.993 ? . 2_765
H11 F2 2.560 ? . 2_755
H11 F3 2.756 ? . 2_755
H11 C27 3.228 ? . 2_755
H12 F2 3.304 ? . 2_755
H12 F11 3.075 ? . 2_765
H12 C16 3.552 ? . 2_755
H12 C17 3.061 ? . 2_755
H12 H16 2.778 ? . 2_755
H13 F2 3.538 ? . 2_755
H13 F3 3.043 ? . 2_755
H13 C13 3.390 ? . 2_755
H13 C18 3.308 ? . 2_755
H13 H17 3.520 ? . 2_755
H14 O9 3.204 ? . .
H14 C38 3.399 ? . 2_656
H14 H31 2.962 ? . 2_656
H14 H32 3.058 ? . 2_656
H14 H33 3.012 ? . .
H14 H42 3.187 ? . .
H15 F5 2.803 ? . 2_656
H15 F11 2.914 ? . 1_545
H15 C38 3.208 ? . 2_656
H15 H31 2.470 ? . 2_656
H15 H32 3.134 ? . 2_656
H15 H48 3.398 ? . .
H15 H42 2.972 ? . .
H16 F11 3.080 ? . 1_545
H16 C4 3.405 ? . 2_755
H16 C5 2.875 ? . 2_755
H16 C6 3.169 ? . 2_755
H16 C7 3.389 ? . 2_755
H16 C8 3.398 ? . 2_755
H16 C9 3.184 ? . 2_755
H16 C10 2.895 ? . 2_755
H16 C11 3.548 ? . 2_755
H16 H10 3.292 ? . 2_755
H16 H12 2.778 ? . 2_755
H16 H46 2.863 ? . .
H16 H48 2.744 ? . .
H17 O1 3.313 ? . 2_755
H17 N2 3.382 ? . 2_755
H17 C6 3.055 ? . 2_755
H17 C7 2.931 ? . 2_755
H17 C8 3.561 ? . 2_755
H17 C12 3.239 ? . 2_755
H17 C13 3.468 ? . 2_755
H17 H7 2.968 ? . 2_755
H17 H13 3.520 ? . 2_755
H17 H46 3.250 ? . .
H17 H48 3.295 ? . .
H18 F4 3.299 ? . 1_554
H18 F6 3.369 ? . 1_554
H18 C25 3.283 ? . 2_665
H18 C43 3.340 ? . 2_655
H18 H23 2.720 ? . 2_665
H18 H45 2.594 ? . 2_655
H18 H47 3.303 ? . 2_655
H18 H49 3.095 ? . 2_655
H18 H50 2.740 ? . 2_655
H19 F4 3.357 ? . 1_554
H19 O10 3.536 ? . .
H19 C42 3.564 ? . 2_655
H19 C43 3.411 ? . 2_655
H19 H39 3.239 ? . .
H19 H40 2.812 ? . .
H19 H45 3.034 ? . 2_655
H19 H47 3.132 ? . 2_655
H19 H49 3.349 ? . 2_655
H19 H50 2.908 ? . 2_655
H19 H41 3.012 ? . 2_655
H19 H44 2.880 ? . 2_655
H20 C25 3.203 ? . 2_665
H20 C26 3.151 ? . 2_665
H20 C43 3.233 ? . 2_655
H20 H8 3.486 ? . 1_455
H20 H9 3.070 ? . 1_455
H20 H23 3.091 ? . 2_665
H20 H24 2.968 ? . 2_665
H20 H34 3.281 ? . .
H20 H45 2.699 ? . 2_655
H20 H47 2.936 ? . 2_655
H20 H49 2.452 ? . 2_655
H20 H50 3.190 ? . 2_655
H21 F12 3.492 ? . 2_666
H21 H10 2.993 ? . 2_765
H22 F6 2.645 ? . 2_666
H22 F10 3.201 ? . 2_666
H22 F12 3.302 ? . 2_666
H23 F6 3.594 ? . 2_666
H23 F8 3.023 ? . 1_455
H23 C1 3.465 ? . 2_665
H23 C2 3.598 ? . 2_665
H23 C3 3.312 ? . 2_665
H23 C19 3.438 ? . 2_665
H23 H1 2.642 ? . 2_665
H23 H4 3.507 ? . 2_665
H23 H5 2.565 ? . 2_665
H23 H18 2.720 ? . 2_665
H23 H20 3.091 ? . 2_665
H24 C8 2.983 ? . 1_455
H24 C9 2.978 ? . 1_455
H24 C20 3.276 ? . 2_665
H24 C21 3.386 ? . 2_665
H24 C26 3.230 ? . 2_665
H24 H5 3.196 ? . 2_665
H24 H8 2.498 ? . 1_455
H24 H9 2.493 ? . 1_455
H24 H20 2.968 ? . 2_665
H24 H24 3.008 ? . 2_665
H24 H34 3.240 ? . .
H24 H35 3.359 ? . .
H24 H49 3.434 ? . 2_655
H25 F1 3.370 ? . 2_756
H25 C40 3.293 ? . 2_656
H25 H30 3.439 ? . 2_656
H25 H36 3.577 ? . 2_656
H25 H37 3.539 ? . 2_656
H25 H38 2.418 ? . 2_656
H26 F9 2.675 ? . 2_766
H26 H1 3.530 ? . 2_765
H26 H3 2.901 ? . 2_765
H26 H4 3.185 ? . 2_765
H27 O9 1.869 ? . .
H27 C39 2.941 ? . .
H27 H33 2.422 ? . .
H27 H34 3.550 ? . .
H27 H35 2.891 ? . .
H28 F10 2.867 ? . 2_666
H28 F12 3.462 ? . 2_666
H28 O9 3.058 ? . .
H28 C39 3.264 ? . .
H28 H35 2.661 ? . .
H29 F10 3.175 ? . 2_666
H29 F12 2.793 ? . 2_666
H29 C36 3.437 ? . 2_666
H30 F2 3.579 ? . 2_656
H30 O9 3.022 ? . .
H30 C29 3.436 ? . 2_656
H30 H25 3.439 ? . 2_656
H30 H32 2.886 ? . 2_656
H30 H33 3.346 ? . .
H30 H38 3.047 ? . .
H31 F2 2.757 ? . 2_656
H31 F10 3.486 ? . 2_666
H31 C15 3.403 ? . 2_656
H31 C16 3.158 ? . 2_656
H31 H14 2.962 ? . 2_656
H31 H15 2.470 ? . 2_656
H32 C38 3.220 ? . 2_656
H32 H14 3.058 ? . 2_656
H32 H15 3.134 ? . 2_656
H32 H30 2.886 ? . 2_656
H32 H32 2.697 ? . 2_656
H33 O2 3.249 ? . .
H33 O8 3.230 ? . .
H33 O10 2.121 ? . .
H33 C14 3.233 ? . .
H33 C15 3.120 ? . .
H33 C41 2.424 ? . .
H33 C42 3.250 ? . .
H33 H14 3.012 ? . .
H33 H27 2.422 ? . .
H33 H30 3.346 ? . .
H33 H39 3.070 ? . .
H33 H40 2.455 ? . .
H33 H47 3.436 ? . 2_655
H33 H41 2.473 ? . .
H33 H42 2.248 ? . .
H33 H43 2.931 ? . 2_655
H33 H44 3.339 ? . .
H33 H44 3.539 ? . 2_655
H34 O10 3.227 ? . .
H34 C8 3.351 ? . 1_455
H34 C20 3.227 ? . .
H34 C21 3.197 ? . .
H34 C26 3.257 ? . .
H34 C42 3.171 ? . 2_655
H34 C43 3.189 ? . 2_655
H34 H8 2.431 ? . 1_455
H34 H20 3.281 ? . .
H34 H24 3.240 ? . .
H34 H27 3.550 ? . .
H34 H39 3.573 ? . .
H34 H39 3.538 ? . 2_655
H34 H40 2.947 ? . .
H34 H46 3.223 ? . 2_655
H34 H47 2.380 ? . 2_655
H34 H49 2.476 ? . 2_655
H34 H41 3.393 ? . .
H34 H43 2.494 ? . 2_655
H34 H44 3.515 ? . 2_655
H35 F8 2.954 ? . 1_455
H35 O8 3.442 ? . .
H35 C21 3.175 ? . .
H35 C22 3.546 ? . .
H35 C24 3.595 ? . .
H35 C25 3.273 ? . .
H35 C26 3.042 ? . .
H35 C37 3.393 ? . .
H35 H8 3.061 ? . 1_455
H35 H24 3.359 ? . .
H35 H27 2.891 ? . .
H35 H28 2.661 ? . .
H36 F3 3.073 ? . 1_455
H36 F4 3.366 ? . 2_656
H36 O10 3.552 ? . .
H36 C41 3.318 ? . .
H36 C42 3.427 ? . 2_655
H36 H8 3.410 ? . 1_455
H36 H25 3.577 ? . 2_656
H36 H39 3.189 ? . 2_655
H36 H47 3.369 ? . 2_655
H36 H41 2.486 ? . .
H36 H43 2.476 ? . 2_655
H36 H44 3.058 ? . .
H37 F1 3.379 ? . 2_656
H37 F3 3.046 ? . 1_455
H37 F7 3.024 ? . 1_455
H37 F8 2.747 ? . 1_455
H37 C32 3.435 ? . 1_455
H37 H7 3.107 ? . 1_455
H37 H8 3.185 ? . 1_455
H37 H25 3.539 ? . 2_656
H38 F1 3.193 ? . 2_656
H38 F3 3.527 ? . 1_455
H38 F4 2.970 ? . 2_656
H38 C29 3.211 ? . 2_656
H38 H25 2.418 ? . 2_656
H38 H30 3.047 ? . .
H38 H41 3.062 ? . .
H38 H42 3.555 ? . .
H39 O10 2.391 ? . 2_655
H39 C41 2.525 ? . 2_655
H39 C42 1.561 ? . 2_655
H39 C43 2.838 ? . 2_655
H39 H19 3.239 ? . .
H39 H33 3.070 ? . .
H39 H34 3.573 ? . .
H39 H34 3.538 ? . 2_655
H39 H36 3.189 ? . 2_655
H39 H39 1.659 ? . 2_655
H39 H40 2.184 ? . 2_655
H39 H45 3.261 ? . .
H39 H45 3.434 ? . 2_655
H39 H46 2.653 ? . .
H39 H46 3.531 ? . 2_655
H39 H47 2.142 ? . .
H39 H47 2.289 ? . 2_655
H39 H48 2.648 ? . .
H39 H48 3.556 ? . 2_655
H39 H49 2.891 ? . .
H39 H49 3.139 ? . 2_655
H39 H50 2.944 ? . .
H39 H50 3.095 ? . 2_655
H39 H41 2.264 ? . .
H39 H41 2.194 ? . 2_655
H39 H42 2.762 ? . .
H39 H42 3.474 ? . 2_655
H39 H43 1.046 ? . .
H39 H43 1.721 ? . 2_655
H39 H44 1.533 ? . .
H39 H44 0.879 ? . 2_655
H40 O9 3.020 ? . .
H40 O10 2.994 ? . 2_655
H40 N3 3.426 ? . .
H40 C19 3.496 ? . .
H40 C39 3.416 ? . .
H40 C41 2.889 ? . 2_655
H40 C42 1.813 ? . 2_655
H40 C43 2.760 ? . 2_655
H40 H19 2.812 ? . .
H40 H33 2.455 ? . .
H40 H34 2.947 ? . .
H40 H39 2.184 ? . 2_655
H40 H40 2.894 ? . 2_655
H40 H45 3.242 ? . 2_655
H40 H46 3.196 ? . .
H40 H46 3.479 ? . 2_655
H40 H47 2.943 ? . .
H40 H47 1.994 ? . 2_655
H40 H48 3.093 ? . .
H40 H48 3.592 ? . 2_655
H40 H49 2.783 ? . 2_655
H40 H50 3.431 ? . .
H40 H50 3.047 ? . 2_655
H40 H41 2.461 ? . .
H40 H41 2.588 ? . 2_655
H40 H42 2.768 ? . .
H40 H43 1.927 ? . .
H40 H43 1.775 ? . 2_655
H40 H44 2.111 ? . .
H40 H44 1.217 ? . 2_655
H45 F4 3.107 ? . 2_656
H45 F5 3.319 ? . 2_656
H45 O10 3.133 ? . .
H45 C9 3.547 ? . 2_755
H45 C19 3.186 ? . 2_655
H45 C20 3.404 ? . 2_655
H45 C41 1.995 ? . .
H45 C42 2.330 ? . .
H45 C43 0.970 ? . .
H45 H8 3.495 ? . 2_755
H45 H9 3.162 ? . 2_755
H45 H18 2.594 ? . 2_655
H45 H19 3.034 ? . 2_655
H45 H20 2.699 ? . 2_655
H45 H39 3.261 ? . .
H45 H39 3.434 ? . 2_655
H45 H40 3.242 ? . 2_655
H45 H46 1.584 ? . .
H45 H47 1.584 ? . .
H45 H48 1.532 ? . .
H45 H49 1.187 ? . .
H45 H41 2.282 ? . .
H45 H42 2.276 ? . .
H45 H43 2.930 ? . .
H45 H44 2.611 ? . .
H46 O10 2.535 ? . .
H46 C8 2.872 ? . 2_755
H46 C9 3.118 ? . 2_755
H46 C16 3.419 ? . .
H46 C17 2.845 ? . .
H46 C18 3.089 ? . .
H46 C41 1.995 ? . .
H46 C42 2.032 ? . .
H46 C43 0.970 ? . .
H46 H8 2.732 ? . 2_755
H46 H9 3.178 ? . 2_755
H46 H16 2.863 ? . .
H46 H17 3.250 ? . .
H46 H34 3.223 ? . 2_655
H46 H39 2.653 ? . .
H46 H39 3.531 ? . 2_655
H46 H40 3.196 ? . .
H46 H40 3.479 ? . 2_655
H46 H45 1.584 ? . .
H46 H47 1.584 ? . .
H46 H49 1.308 ? . .
H46 H50 1.762 ? . .
H46 H41 2.787 ? . .
H46 H42 2.296 ? . .
H46 H43 2.321 ? . .
H46 H44 2.830 ? . .
H46 H44 3.445 ? . 2_655
H47 O10 2.542 ? . .
H47 O10 2.751 ? . 2_655
H47 N3 3.518 ? . 2_655
H47 C19 3.489 ? . 2_655
H47 C20 3.300 ? . 2_655
H47 C39 3.269 ? . 2_655
H47 C41 1.995 ? . .
H47 C42 1.271 ? . .
H47 C42 2.976 ? . 2_655
H47 C43 0.970 ? . .
H47 H8 3.120 ? . 2_755
H47 H18 3.303 ? . 2_655
H47 H19 3.132 ? . 2_655
H47 H20 2.936 ? . 2_655
H47 H33 3.436 ? . 2_655
H47 H34 2.380 ? . 2_655
H47 H36 3.369 ? . 2_655
H47 H39 2.142 ? . .
H47 H39 2.289 ? . 2_655
H47 H40 2.943 ? . .
H47 H40 1.994 ? . 2_655
H47 H45 1.584 ? . .
H47 H46 1.584 ? . .
H47 H48 1.784 ? . .
H47 H49 0.863 ? . .
H47 H50 1.652 ? . .
H47 H41 2.290 ? . .
H47 H41 3.431 ? . 2_655
H47 H42 2.787 ? . .
H47 H43 1.479 ? . .
H47 H43 2.991 ? . 2_655
H47 H44 1.688 ? . .
H47 H44 2.711 ? . 2_655
H48 O10 2.347 ? . .
H48 C8 3.235 ? . 2_755
H48 C9 3.364 ? . 2_755
H48 C16 3.065 ? . .
H48 C17 2.647 ? . .
H48 C18 3.002 ? . .
H48 C41 1.704 ? . .
H48 C42 2.033 ? . .
H48 C43 0.970 ? . .
H48 H8 3.161 ? . 2_755
H48 H9 3.403 ? . 2_755
H48 H15 3.398 ? . .
H48 H16 2.744 ? . .
H48 H17 3.295 ? . .
H48 H39 2.648 ? . .
H48 H39 3.556 ? . 2_655
H48 H40 3.093 ? . .
H48 H40 3.592 ? . 2_655
H48 H45 1.532 ? . .
H48 H47 1.784 ? . .
H48 H49 1.584 ? . .
H48 H50 1.584 ? . .
H48 H41 2.546 ? . .
H48 H42 1.875 ? . .
H48 H43 2.487 ? . .
H48 H44 2.804 ? . .
H48 H44 3.488 ? . 2_655
H49 O10 3.122 ? . .
H49 O10 3.559 ? . 2_655
H49 N3 3.489 ? . 2_655
H49 C8 3.036 ? . 2_755
H49 C9 3.244 ? . 2_755
H49 C19 3.483 ? . 2_655
H49 C20 3.015 ? . 2_655
H49 C39 3.447 ? . 2_655
H49 C41 2.388 ? . .
H49 C42 2.033 ? . .
H49 C43 0.970 ? . .
H49 H8 2.568 ? . 2_755
H49 H9 2.990 ? . 2_755
H49 H18 3.095 ? . 2_655
H49 H19 3.349 ? . 2_655
H49 H20 2.452 ? . 2_655
H49 H24 3.434 ? . 2_655
H49 H34 2.476 ? . 2_655
H49 H39 2.891 ? . .
H49 H39 3.139 ? . 2_655
H49 H40 2.783 ? . 2_655
H49 H45 1.187 ? . .
H49 H46 1.308 ? . .
H49 H47 0.863 ? . .
H49 H48 1.584 ? . .
H49 H50 1.584 ? . .
H49 H41 2.785 ? . .
H49 H42 2.954 ? . .
H49 H43 2.230 ? . .
H49 H44 2.489 ? . .
H49 H44 3.520 ? . 2_655
H50 F4 2.669 ? . 2_656
H50 F5 3.102 ? . 2_656
H50 O10 2.701 ? . .
H50 C19 3.241 ? . 2_655
H50 C31 3.322 ? . 2_656
H50 C41 1.458 ? . .
H50 C42 2.034 ? . .
H50 C43 0.970 ? . .
H50 H18 2.740 ? . 2_655
H50 H19 2.908 ? . 2_655
H50 H20 3.190 ? . 2_655
H50 H39 2.944 ? . .
H50 H39 3.095 ? . 2_655
H50 H40 3.431 ? . .
H50 H40 3.047 ? . 2_655
H50 H46 1.762 ? . .
H50 H47 1.652 ? . .
H50 H48 1.584 ? . .
H50 H49 1.584 ? . .
H50 H41 1.662 ? . .
H50 H42 1.764 ? . .
H50 H43 2.805 ? . .
H50 H43 3.417 ? . 2_655
H50 H44 2.229 ? . .
H41 F4 2.593 ? . 2_656
H41 O9 3.189 ? . .
H41 O10 1.893 ? . .
H41 O10 3.249 ? . 2_655
H41 C39 3.382 ? . .
H41 C40 3.076 ? . .
H41 C41 0.980 ? . .
H41 C42 1.676 ? . .
H41 C42 2.787 ? . 2_655
H41 C43 1.997 ? . .
H41 H19 3.012 ? . 2_655
H41 H33 2.473 ? . .
H41 H34 3.393 ? . .
H41 H36 2.486 ? . .
H41 H38 3.062 ? . .
H41 H39 2.264 ? . .
H41 H39 2.194 ? . 2_655
H41 H40 2.461 ? . .
H41 H40 2.588 ? . 2_655
H41 H45 2.282 ? . .
H41 H46 2.787 ? . .
H41 H47 2.290 ? . .
H41 H47 3.431 ? . 2_655
H41 H48 2.546 ? . .
H41 H49 2.785 ? . .
H41 H50 1.662 ? . .
H41 H42 1.584 ? . .
H41 H43 2.640 ? . .
H41 H43 2.067 ? . 2_655
H41 H44 1.430 ? . .
H41 H44 2.875 ? . 2_655
H42 F4 2.764 ? . 2_656
H42 F5 2.786 ? . 2_656
H42 O9 3.036 ? . .
H42 O10 1.893 ? . .
H42 C14 3.510 ? . .
H42 C15 2.923 ? . .
H42 C16 2.776 ? . .
H42 C17 3.228 ? . .
H42 C31 3.287 ? . 2_656
H42 C41 0.980 ? . .
H42 C42 2.313 ? . .
H42 C43 1.997 ? . .
H42 H14 3.187 ? . .
H42 H15 2.972 ? . .
H42 H33 2.248 ? . .
H42 H38 3.555 ? . .
H42 H39 2.762 ? . .
H42 H39 3.474 ? . 2_655
H42 H40 2.768 ? . .
H42 H45 2.276 ? . .
H42 H46 2.296 ? . .
H42 H47 2.787 ? . .
H42 H48 1.875 ? . .
H42 H49 2.954 ? . .
H42 H50 1.764 ? . .
H42 H41 1.584 ? . .
H42 H43 3.197 ? . .
H42 H43 3.283 ? . 2_655
H42 H44 2.687 ? . .
H42 H44 3.585 ? . 2_655
H43 O9 3.389 ? . 2_655
H43 O10 1.970 ? . .
H43 O10 2.091 ? . 2_655
H43 C39 3.078 ? . 2_655
H43 C40 3.179 ? . 2_655
H43 C41 2.295 ? . .
H43 C41 2.470 ? . 2_655
H43 C42 0.980 ? . .
H43 C42 1.932 ? . 2_655
H43 C43 2.053 ? . .
H43 C43 3.275 ? . 2_655
H43 H33 2.931 ? . 2_655
H43 H34 2.494 ? . 2_655
H43 H36 2.476 ? . 2_655
H43 H39 1.046 ? . .
H43 H39 1.721 ? . 2_655
H43 H40 1.927 ? . .
H43 H40 1.775 ? . 2_655
H43 H45 2.930 ? . .
H43 H46 2.321 ? . .
H43 H47 1.479 ? . .
H43 H47 2.991 ? . 2_655
H43 H48 2.487 ? . .
H43 H49 2.230 ? . .
H43 H50 2.805 ? . .
H43 H50 3.417 ? . 2_655
H43 H41 2.640 ? . .
H43 H41 2.067 ? . 2_655
H43 H42 3.197 ? . .
H43 H42 3.283 ? . 2_655
H43 H43 2.314 ? . 2_655
H43 H44 1.592 ? . .
H43 H44 1.374 ? . 2_655
H44 O10 1.970 ? . .
H44 O10 1.856 ? . 2_655
H44 C41 1.733 ? . .
H44 C41 2.727 ? . 2_655
H44 C42 0.980 ? . .
H44 C42 1.674 ? . 2_655
H44 C43 2.052 ? . .
H44 C43 3.130 ? . 2_655
H44 H19 2.880 ? . 2_655
H44 H33 3.339 ? . .
H44 H33 3.539 ? . 2_655
H44 H34 3.515 ? . 2_655
H44 H36 3.058 ? . .
H44 H39 1.533 ? . .
H44 H39 0.879 ? . 2_655
H44 H40 2.111 ? . .
H44 H40 1.217 ? . 2_655
H44 H45 2.611 ? . .
H44 H46 2.830 ? . .
H44 H46 3.445 ? . 2_655
H44 H47 1.688 ? . .
H44 H47 2.711 ? . 2_655
H44 H48 2.804 ? . .
H44 H48 3.488 ? . 2_655
H44 H49 2.489 ? . .
H44 H49 3.520 ? . 2_655
H44 H50 2.229 ? . .
H44 H41 1.430 ? . .
H44 H41 2.875 ? . 2_655
H44 H42 2.687 ? . .
H44 H42 3.585 ? . 2_655
H44 H43 1.592 ? . .
H44 H43 1.374 ? . 2_655
H44 H44 1.869 ? . 2_655

loop_
_geom_hbond_atom_site_label_D
_geom_hbond_atom_site_label_H
_geom_hbond_atom_site_label_A
_geom_hbond_site_symmetry_D
_geom_hbond_site_symmetry_H
_geom_hbond_site_symmetry_A
_geom_hbond_distance_DA
_geom_hbond_distance_DH
_geom_hbond_distance_HA
_geom_hbond_angle_DHA
_geom_hbond_publ_flag
O(8) H(27) O(2) . . . 2.867(2) 0.820 2.583 101.9 no
O(8) H(27) O(9) . . . 2.673(4) 0.820 1.869 166.4 no
O(9) H(33) O(10) . . . 2.846(9) 0.820 2.121 147.4 no
O(10) H(39) O(10) . . 2_655 3.340(14) 1.111 2.391 142.2 no

loop_
_geom_torsion_atom_site_label_1
_geom_torsion_atom_site_label_2
_geom_torsion_atom_site_label_3
_geom_torsion_atom_site_label_4
_geom_torsion
_geom_torsion_publ_flag
_geom_torsion_site_symmetry_1
_geom_torsion_site_symmetry_2
_geom_torsion_site_symmetry_3
_geom_torsion_site_symmetry_4
Ni2 Gd1 O1 C6 167.2(2) ? . . . .
O1 Gd1 Ni2 O2 117.98(9) ? . . . .
O1 Gd1 Ni2 O3 -124.56(8) ? . . . .
O1 Gd1 Ni2 N1 -45.48(9) ? . . . .
O1 Gd1 Ni2 N2 70.49(10) ? . . . .
O1 Gd1 Ni2 N3 -165.77(9) ? . . . .
Ni2 Gd1 O2 C14 145.1(2) ? . . . .
O2 Gd1 Ni2 O1 -117.98(9) ? . . . .
O2 Gd1 Ni2 O3 117.46(9) ? . . . .
O2 Gd1 Ni2 N1 -163.46(10) ? . . . .
O2 Gd1 Ni2 N2 -47.49(11) ? . . . .
O2 Gd1 Ni2 N3 76.25(10) ? . . . .
Ni2 Gd1 O3 C22 148.3(2) ? . . . .
O3 Gd1 Ni2 O1 124.56(8) ? . . . .
O3 Gd1 Ni2 O2 -117.46(9) ? . . . .
O3 Gd1 Ni2 N1 79.09(9) ? . . . .
O3 Gd1 Ni2 N2 -164.95(11) ? . . . .
O3 Gd1 Ni2 N3 -41.21(10) ? . . . .
Ni2 Gd1 O4 C28 177.1(2) ? . . . .
O4 Gd1 Ni2 O1 -74.19(8) ? . . . .
O4 Gd1 Ni2 O2 43.79(8) ? . . . .
O4 Gd1 Ni2 O3 161.24(8) ? . . . .
O4 Gd1 Ni2 N1 -119.67(9) ? . . . .
O4 Gd1 Ni2 N2 -3.71(10) ? . . . .
O4 Gd1 Ni2 N3 120.03(9) ? . . . .
Ni2 Gd1 O5 C30 122.2(2) ? . . . .
O5 Gd1 Ni2 O1 -177.8(2) ? . . . .
O5 Gd1 Ni2 O2 -59.9(2) ? . . . .
O5 Gd1 Ni2 O3 57.6(2) ? . . . .
O5 Gd1 Ni2 N1 136.7(2) ? . . . .
O5 Gd1 Ni2 N2 -107.3(2) ? . . . .
O5 Gd1 Ni2 N3 16.4(2) ? . . . .
Ni2 Gd1 O6 C33 119.40(19) ? . . . .
O6 Gd1 Ni2 O1 6.51(7) ? . . . .
O6 Gd1 Ni2 O2 124.49(8) ? . . . .
O6 Gd1 Ni2 O3 -118.05(7) ? . . . .
O6 Gd1 Ni2 N1 -38.96(8) ? . . . .
O6 Gd1 Ni2 N2 77.00(10) ? . . . .
O6 Gd1 Ni2 N3 -159.26(9) ? . . . .
Ni2 Gd1 O7 C35 -139.86(18) ? . . . .
O7 Gd1 Ni2 O1 82.79(7) ? . . . .
O7 Gd1 Ni2 O2 -159.23(8) ? . . . .
O7 Gd1 Ni2 O3 -41.77(8) ? . . . .
O7 Gd1 Ni2 N1 37.32(8) ? . . . .
O7 Gd1 Ni2 N2 153.28(10) ? . . . .
O7 Gd1 Ni2 N3 -82.98(9) ? . . . .
Ni2 Gd1 O8 C37 -148.1(2) ? . . . .
O8 Gd1 Ni2 O1 -173.23(7) ? . . . .
O8 Gd1 Ni2 O2 -55.25(7) ? . . . .
O8 Gd1 Ni2 O3 62.20(7) ? . . . .
O8 Gd1 Ni2 N1 141.29(8) ? . . . .
O8 Gd1 Ni2 N2 -102.74(9) ? . . . .
O8 Gd1 Ni2 N3 21.00(8) ? . . . .
O1 Gd1 O2 Ni2 -38.89(6) ? . . . .
O1 Gd1 O2 C14 106.26(19) ? . . . .
O2 Gd1 O1 Ni2 38.50(6) ? . . . .
O2 Gd1 O1 C6 -154.3(2) ? . . . .
O1 Gd1 O3 Ni2 35.25(6) ? . . . .
O1 Gd1 O3 C22 -176.5(2) ? . . . .
O3 Gd1 O1 Ni2 -34.59(5) ? . . . .
O3 Gd1 O1 C6 132.6(2) ? . . . .
O1 Gd1 O4 C28 137.2(2) ? . . . .
O4 Gd1 O1 Ni2 115.56(7) ? . . . .
O4 Gd1 O1 C6 -77.3(2) ? . . . .
O1 Gd1 O5 C30 -54.8(3) ? . . . .
O5 Gd1 O1 Ni2 179.01(9) ? . . . .
O5 Gd1 O1 C6 -13.8(2) ? . . . .
O1 Gd1 O6 C33 123.8(2) ? . . . .
O6 Gd1 O1 Ni2 -174.36(6) ? . . . .
O6 Gd1 O1 C6 -7.2(2) ? . . . .
O1 Gd1 O7 C35 -98.1(2) ? . . . .
O7 Gd1 O1 Ni2 -107.53(7) ? . . . .
O7 Gd1 O1 C6 59.6(2) ? . . . .
O1 Gd1 O8 C37 -154.7(2) ? . . . .
O8 Gd1 O1 Ni2 10.02(10) ? . . . .
O8 Gd1 O1 C6 177.2(2) ? . . . .
O2 Gd1 O3 Ni2 -38.99(5) ? . . . .
O2 Gd1 O3 C22 109.3(2) ? . . . .
O3 Gd1 O2 Ni2 38.63(5) ? . . . .
O3 Gd1 O2 C14 -176.23(19) ? . . . .
O2 Gd1 O4 C28 -155.3(2) ? . . . .
O4 Gd1 O2 Ni2 -139.06(7) ? . . . .
O4 Gd1 O2 C14 6.09(18) ? . . . .
O2 Gd1 O5 C30 72.8(2) ? . . . .
O5 Gd1 O2 Ni2 165.30(6) ? . . . .
O5 Gd1 O2 C14 -49.6(2) ? . . . .
O2 Gd1 O6 C33 169.86(18) ? . . . .
O6 Gd1 O2 Ni2 -88.34(8) ? . . . .
O6 Gd1 O2 C14 56.8(2) ? . . . .
O2 Gd1 O7 C35 -163.97(17) ? . . . .
O7 Gd1 O2 Ni2 36.11(12) ? . . . .
O7 Gd1 O2 C14 -178.75(16) ? . . . .
O2 Gd1 O8 C37 177.6(2) ? . . . .
O8 Gd1 O2 Ni2 121.54(7) ? . . . .
O8 Gd1 O2 C14 -93.32(19) ? . . . .
O3 Gd1 O4 C28 -159.4(2) ? . . . .
O4 Gd1 O3 Ni2 -34.66(12) ? . . . .
O4 Gd1 O3 C22 113.6(2) ? . . . .
O3 Gd1 O5 C30 169.5(2) ? . . . .
O5 Gd1 O3 Ni2 -165.65(6) ? . . . .
O5 Gd1 O3 C22 -17.4(2) ? . . . .
O3 Gd1 O6 C33 69.5(2) ? . . . .
O6 Gd1 O3 Ni2 92.80(8) ? . . . .
O6 Gd1 O3 C22 -118.90(19) ? . . . .
O3 Gd1 O7 C35 -166.4(2) ? . . . .
O7 Gd1 O3 Ni2 139.53(6) ? . . . .
O7 Gd1 O3 C22 -72.2(2) ? . . . .
O3 Gd1 O8 C37 -111.8(2) ? . . . .
O8 Gd1 O3 Ni2 -115.80(7) ? . . . .
O8 Gd1 O3 C22 32.5(2) ? . . . .
O4 Gd1 O5 C30 14.2(2) ? . . . .
O5 Gd1 O4 C28 -15.8(2) ? . . . .
O4 Gd1 O6 C33 -136.6(2) ? . . . .
O6 Gd1 O4 C28 59.7(2) ? . . . .
O4 Gd1 O7 C35 9.3(2) ? . . . .
O7 Gd1 O4 C28 28.6(2) ? . . . .
O4 Gd1 O8 C37 99.8(2) ? . . . .
O8 Gd1 O4 C28 -83.5(2) ? . . . .
O5 Gd1 O6 C33 -59.59(19) ? . . . .
O6 Gd1 O5 C30 -61.7(2) ? . . . .
O5 Gd1 O7 C35 53.18(19) ? . . . .
O7 Gd1 O5 C30 -134.6(2) ? . . . .
O5 Gd1 O8 C37 30.9(2) ? . . . .
O8 Gd1 O5 C30 117.3(2) ? . . . .
O6 Gd1 O7 C35 -22.34(19) ? . . . .
O7 Gd1 O6 C33 20.14(19) ? . . . .
O6 Gd1 O8 C37 32.3(2) ? . . . .
O8 Gd1 O6 C33 -61.0(2) ? . . . .
O7 Gd1 O8 C37 -37.9(2) ? . . . .
O8 Gd1 O7 C35 119.4(2) ? . . . .
Gd1 Ni2 O1 C6 -170.23(19) ? . . . .
Gd1 Ni2 O2 C14 -148.3(2) ? . . . .
Gd1 Ni2 O3 C22 -149.13(19) ? . . . .
Gd1 Ni2 N1 C3 -155.23(12) ? . . . .
Gd1 Ni2 N1 C4 47.9(2) ? . . . .
Gd1 Ni2 N2 C11 -155.67(18) ? . . . .
Gd1 Ni2 N2 C12 38.6(3) ? . . . .
Gd1 Ni2 N3 C19 -162.46(14) ? . . . .
Gd1 Ni2 N3 C20 34.9(2) ? . . . .
O1 Ni2 O2 Gd1 41.02(5) ? . . . .
O1 Ni2 O2 C14 -107.3(2) ? . . . .
O2 Ni2 O1 Gd1 -43.04(5) ? . . . .
O2 Ni2 O1 C6 146.73(17) ? . . . .
O1 Ni2 O3 Gd1 -37.44(5) ? . . . .
O1 Ni2 O3 C22 173.43(17) ? . . . .
O3 Ni2 O1 Gd1 38.46(5) ? . . . .
O3 Ni2 O1 C6 -131.76(17) ? . . . .
O1 Ni2 N1 C3 173.36(15) ? . . . .
O1 Ni2 N1 C4 16.52(19) ? . . . .
N1 Ni2 O1 Gd1 143.94(6) ? . . . .
N1 Ni2 O1 C6 -26.29(17) ? . . . .
O1 Ni2 N2 C11 -110.6(2) ? . . . .
O1 Ni2 N2 C12 83.7(3) ? . . . .
N2 Ni2 O1 Gd1 -130.61(6) ? . . . .
N2 Ni2 O1 C6 59.16(17) ? . . . .
O1 Ni2 N3 C19 133.4(2) ? . . . .
O1 Ni2 N3 C20 -29.2(4) ? . . . .
N3 Ni2 O1 Gd1 73.5(3) ? . . . .
N3 Ni2 O1 C6 -96.7(3) ? . . . .
O2 Ni2 O3 Gd1 43.16(7) ? . . . .
O2 Ni2 O3 C22 -105.96(17) ? . . . .
O3 Ni2 O2 Gd1 -42.31(6) ? . . . .
O3 Ni2 O2 C14 169.4(2) ? . . . .
O2 Ni2 N1 C3 144.8(2) ? . . . .
O2 Ni2 N1 C4 -12.0(4) ? . . . .
N1 Ni2 O2 Gd1 70.1(3) ? . . . .
N1 Ni2 O2 C14 -78.3(4) ? . . . .
O2 Ni2 N2 C11 170.3(2) ? . . . .
O2 Ni2 N2 C12 4.5(3) ? . . . .
N2 Ni2 O2 Gd1 144.74(9) ? . . . .
N2 Ni2 O2 C14 -3.6(2) ? . . . .
O2 Ni2 N3 C19 -112.48(16) ? . . . .
O2 Ni2 N3 C20 84.9(2) ? . . . .
N3 Ni2 O2 Gd1 -128.31(7) ? . . . .
N3 Ni2 O2 C14 83.4(2) ? . . . .
O3 Ni2 N1 C3 -105.78(15) ? . . . .
O3 Ni2 N1 C4 97.38(19) ? . . . .
N1 Ni2 O3 Gd1 -122.99(8) ? . . . .
N1 Ni2 O3 C22 87.88(18) ? . . . .
O3 Ni2 N2 C11 134.5(4) ? . . . .
O3 Ni2 N2 C12 -31.3(6) ? . . . .
N2 Ni2 O3 Gd1 79.6(4) ? . . . .
N2 Ni2 O3 C22 -69.6(5) ? . . . .
O3 Ni2 N3 C19 168.03(17) ? . . . .
O3 Ni2 N3 C20 5.43(19) ? . . . .
N3 Ni2 O3 Gd1 149.14(7) ? . . . .
N3 Ni2 O3 C22 0.02(14) ? . . . .
N1 Ni2 N2 C11 -23.7(2) ? . . . .
N1 Ni2 N2 C12 170.5(3) ? . . . .
N2 Ni2 N1 C3 69.66(16) ? . . . .
N2 Ni2 N1 C4 -87.2(2) ? . . . .
N1 Ni2 N3 C19 63.00(17) ? . . . .
N1 Ni2 N3 C20 -99.60(19) ? . . . .
N3 Ni2 N1 C3 -17.48(15) ? . . . .
N3 Ni2 N1 C4 -174.32(19) ? . . . .
N2 Ni2 N3 C19 -23.16(17) ? . . . .
N2 Ni2 N3 C20 174.2(2) ? . . . .
N3 Ni2 N2 C11 64.7(2) ? . . . .
N3 Ni2 N2 C12 -101.0(3) ? . . . .
Gd1 O1 C6 C5 -137.7(2) ? . . . .
Gd1 O1 C6 C7 43.0(3) ? . . . .
Ni2 O1 C6 C5 26.4(2) ? . . . .
Ni2 O1 C6 C7 -152.88(18) ? . . . .
Gd1 O2 C14 C13 -130.4(2) ? . . . .
Gd1 O2 C14 C15 52.1(3) ? . . . .
Ni2 O2 C14 C13 3.6(4) ? . . . .
Ni2 O2 C14 C15 -173.8(2) ? . . . .
Gd1 O3 C22 C21 -138.97(18) ? . . . .
Gd1 O3 C22 C23 42.0(2) ? . . . .
Ni2 O3 C22 C21 -1.7(2) ? . . . .
Ni2 O3 C22 C23 179.29(14) ? . . . .
Gd1 O4 C28 C27 -168.3(2) ? . . . .
Gd1 O4 C28 C29 13.1(5) ? . . . .
Gd1 O5 C30 C29 -9.9(5) ? . . . .
Gd1 O5 C30 C31 170.4(2) ? . . . .
Gd1 O6 C33 C32 167.35(14) ? . . . .
Gd1 O6 C33 C34 -14.0(3) ? . . . .
Gd1 O7 C35 C34 18.3(3) ? . . . .
Gd1 O7 C35 C36 -163.98(14) ? . . . .
Gd1 O8 C37 C38 -116.4(3) ? . . . .
C41 O10 C42 C43 -38.2(12) ? . . . .
C42 O10 C41 C43 41.6(18) ? . . . .
Ni2 N1 C3 C2 -44.1(2) ? . . . .
Ni2 N1 C4 C5 -7.2(3) ? . . . .
C3 N1 C4 C5 -163.7(2) ? . . . .
C4 N1 C3 C2 115.1(2) ? . . . .
Ni2 N2 C11 C2 -37.4(3) ? . . . .
Ni2 N2 C12 C13 -5.9(5) ? . . . .
C11 N2 C12 C13 -171.4(3) ? . . . .
C12 N2 C11 C2 129.6(3) ? . . . .
Ni2 N3 C19 C2 -37.6(2) ? . . . .
Ni2 N3 C20 C21 -9.8(3) ? . . . .
C19 N3 C20 C21 -172.2(2) ? . . . .
C20 N3 C19 C2 126.8(2) ? . . . .
C1 C2 C3 N1 -152.2(2) ? . . . .
C1 C2 C11 N2 -158.8(2) ? . . . .
C1 C2 C19 N3 -157.4(2) ? . . . .
C3 C2 C11 N2 81.8(2) ? . . . .
C11 C2 C3 N1 -33.2(2) ? . . . .
C3 C2 C19 N3 -38.2(3) ? . . . .
C19 C2 C3 N1 88.1(2) ? . . . .
C11 C2 C19 N3 83.9(2) ? . . . .
C19 C2 C11 N2 -39.3(3) ? . . . .
N1 C4 C5 C6 -1.8(3) ? . . . .
N1 C4 C5 C10 171.5(2) ? . . . .
C4 C5 C6 O1 -8.7(3) ? . . . .
C4 C5 C6 C7 170.6(2) ? . . . .
C4 C5 C10 C9 -172.6(2) ? . . . .
C6 C5 C10 C9 1.1(3) ? . . . .
C10 C5 C6 O1 178.3(2) ? . . . .
C10 C5 C6 C7 -2.4(3) ? . . . .
O1 C6 C7 C8 -178.8(2) ? . . . .
C5 C6 C7 C8 1.9(3) ? . . . .
C6 C7 C8 C9 -0.0(3) ? . . . .
C7 C8 C9 C10 -1.3(4) ? . . . .
C8 C9 C10 C5 0.8(4) ? . . . .
N2 C12 C13 C14 4.7(6) ? . . . .
N2 C12 C13 C18 179.6(3) ? . . . .
C12 C13 C14 O2 -3.3(5) ? . . . .
C12 C13 C14 C15 174.2(3) ? . . . .
C12 C13 C18 C17 -175.4(3) ? . . . .
C14 C13 C18 C17 -0.1(4) ? . . . .
C18 C13 C14 O2 -178.1(3) ? . . . .
C18 C13 C14 C15 -0.6(5) ? . . . .
O2 C14 C15 C16 178.7(3) ? . . . .
C13 C14 C15 C16 1.1(5) ? . . . .
C14 C15 C16 C17 -0.9(5) ? . . . .
C15 C16 C17 C18 0.1(4) ? . . . .
C16 C17 C18 C13 0.4(6) ? . . . .
N3 C20 C21 C22 7.4(3) ? . . . .
N3 C20 C21 C26 -175.4(2) ? . . . .
C20 C21 C22 O3 -1.1(3) ? . . . .
C20 C21 C22 C23 177.9(2) ? . . . .
C20 C21 C26 C25 -178.9(2) ? . . . .
C22 C21 C26 C25 -1.5(3) ? . . . .
C26 C21 C22 O3 -178.2(2) ? . . . .
C26 C21 C22 C23 0.8(3) ? . . . .
O3 C22 C23 C24 179.3(2) ? . . . .
C21 C22 C23 C24 0.3(3) ? . . . .
C22 C23 C24 C25 -0.8(3) ? . . . .
C23 C24 C25 C26 0.2(3) ? . . . .
C24 C25 C26 C21 1.0(3) ? . . . .
F1 C27 C28 O4 175.5(3) ? . . . .
F1 C27 C28 C29 -5.8(4) ? . . . .
F2 C27 C28 O4 -63.3(3) ? . . . .
F2 C27 C28 C29 115.3(3) ? . . . .
F3 C27 C28 O4 53.7(4) ? . . . .
F3 C27 C28 C29 -127.7(3) ? . . . .
O4 C28 C29 C30 0.7(5) ? . . . .
C27 C28 C29 C30 -177.8(3) ? . . . .
C28 C29 C30 O5 -2.2(5) ? . . . .
C28 C29 C30 C31 177.5(3) ? . . . .
O5 C30 C31 F4 -177.4(3) ? . . . .
O5 C30 C31 F5 55.8(4) ? . . . .
O5 C30 C31 F6 -63.4(4) ? . . . .
C29 C30 C31 F4 2.8(4) ? . . . .
C29 C30 C31 F5 -123.9(3) ? . . . .
C29 C30 C31 F6 116.8(3) ? . . . .
F7 C32 C33 O6 -61.6(2) ? . . . .
F7 C32 C33 C34 119.6(2) ? . . . .
F8 C32 C33 O6 57.8(3) ? . . . .
F8 C32 C33 C34 -121.0(2) ? . . . .
F9 C32 C33 O6 179.8(2) ? . . . .
F9 C32 C33 C34 1.0(3) ? . . . .
O6 C33 C34 C35 -3.6(3) ? . . . .
C32 C33 C34 C35 175.07(19) ? . . . .
C33 C34 C35 O7 1.9(3) ? . . . .
C33 C34 C35 C36 -175.74(19) ? . . . .
O7 C35 C36 F10 175.85(19) ? . . . .
O7 C35 C36 F11 -63.6(3) ? . . . .
O7 C35 C36 F12 55.5(3) ? . . . .
C34 C35 C36 F10 -6.2(3) ? . . . .
C34 C35 C36 F11 114.3(3) ? . . . .
C34 C35 C36 F12 -126.6(3) ? . . . .
O10 C41 C42 C43 137.1(16) ? . . . .
O10 C41 C43 C42 -40.9(19) ? . . . .
C43 C41 C42 O10 -137.1(16) ? . . . .
O10 C42 C43 C41 36.8(12) ? . . . .
